data_7130335
loop_
_publ_author_name
'Broto-Ribas, Anna'
'Guti\'errez, Susana'
'Imaz, Inhar'
'Carn\'e-S\'anchez, Arnau'
'G\'andara, Felipe'
'Juanhuix, Judith'
'Maspoch, Daniel'

_publ_section_title
;
 Synthesis of the Two Isomers of Heteroleptic Rh12L6L&#x2019;6
 Metal-Organic Polyhedra by Screening of Complementary Linkers
;
_journal_name_full 'Chemical Communications'
_journal_paper_doi 10.1039/D2CC03220A
_journal_year 2022
_chemical_formula_moiety 'C174 H162 N18 O60 Rh12, 2(C3 H7 N O), [+ solvents]'
_chemical_formula_sum 'C180 H176 N20 O62 Rh12'
_chemical_formula_weight 4846.32
_space_group_crystal_system triclinic
_space_group_IT_number 2
_space_group_name_Hall '-P 1'
_space_group_name_H-M_alt 'P -1'
_atom_sites_solution_hydrogens geom
_atom_sites_solution_primary dual
_audit_creation_date 2021-07-06
_audit_creation_method
;
Olex2 1.3
(compiled 2020.11.12 svn.r5f609507 for OlexSys, GUI svn.r6272)
;
_audit_update_record
;
2021-07-08 deposited with the CCDC.	2022-07-18 downloaded from the CCDC.
;
_cell_angle_alpha 98.356(5)
_cell_angle_beta 109.317(5)
_cell_angle_gamma 109.104(4)
_cell_formula_units_Z 1
_cell_length_a 19.1839(14)
_cell_length_b 19.3591(14)
_cell_length_c 21.9788(17)
_cell_measurement_reflns_used 4367
_cell_measurement_temperature 150
_cell_measurement_theta_max 60
_cell_measurement_theta_min 1
_cell_volume 6978.3(10)
_computing_molecular_graphics 'Olex2 1.3 (Dolomanov et al., 2009)'
_computing_publication_material 'Olex2 1.3 (Dolomanov et al., 2009)'
_computing_structure_refinement 'SHELXL 2018/3 (Sheldrick, 2015)'
_computing_structure_solution 'SHELXT  (Sheldrick, 2015)'
_diffrn_ambient_temperature 150
_diffrn_measured_fraction_theta_full 0.978
_diffrn_measured_fraction_theta_max 0.978
_diffrn_measurement_device_type 'Bruker APEX-II CCD'
_diffrn_measurement_method '\f and \w scans'
_diffrn_radiation_type CuK\a
_diffrn_radiation_wavelength 1.54178
_diffrn_reflns_av_R_equivalents 0.1814
_diffrn_reflns_av_unetI/netI 0.2072
_diffrn_reflns_Laue_measured_fraction_full 0.978
_diffrn_reflns_Laue_measured_fraction_max 0.978
_diffrn_reflns_limit_h_max 19
_diffrn_reflns_limit_h_min -19
_diffrn_reflns_limit_k_max 19
_diffrn_reflns_limit_k_min -19
_diffrn_reflns_limit_l_max 22
_diffrn_reflns_limit_l_min -22
_diffrn_reflns_number 45605
_diffrn_reflns_point_group_measured_fraction_full 0.978
_diffrn_reflns_point_group_measured_fraction_max 0.978
_diffrn_reflns_theta_full 50.882
_diffrn_reflns_theta_max 50.882
_diffrn_reflns_theta_min 2.222
_diffrn_source Cu
_exptl_absorpt_coefficient_mu 6.108
_exptl_absorpt_correction_type multi-scan
_exptl_crystal_colour_primary green
_exptl_crystal_density_diffrn 1.153
_exptl_crystal_description prism
_exptl_crystal_F_000 2432
_exptl_crystal_size_max 0.08
_exptl_crystal_size_mid 0.08
_exptl_crystal_size_min 0.04
_exptl_transmission_factor_max 1
_exptl_transmission_factor_min 0.7544
_refine_diff_density_max 1.463
_refine_diff_density_min -1.070
_refine_diff_density_rms 0.130
_refine_ls_extinction_method none
_refine_ls_goodness_of_fit_ref 0.923
_refine_ls_hydrogen_treatment constr
_refine_ls_matrix_type full
_refine_ls_number_parameters 1190
_refine_ls_number_reflns 14581
_refine_ls_number_restraints 470
_refine_ls_restrained_S_all 0.912
_refine_ls_R_factor_all 0.1575
_refine_ls_R_factor_gt 0.0806
_refine_ls_shift/su_max 0.000
_refine_ls_shift/su_mean 0.000
_refine_ls_structure_factor_coef Fsqd
_refine_ls_weighting_details 'w=1/[\s^2^(Fo^2^)+(0.1135P)^2^] where P=(Fo^2^+2Fc^2^)/3'
_refine_ls_weighting_scheme calc
_refine_ls_wR_factor_gt 0.1990
_refine_ls_wR_factor_ref 0.2417
_reflns_Friedel_coverage 0.000
_reflns_number_gt 6823
_reflns_number_total 14581
_reflns_threshold_expression 'I > 2\s(I)'
_cod_data_source_file d2cc03220a2.cif
_cod_data_source_block 1_a_res_in_p-1
_cod_original_cell_volume 6978.3(9)
_cod_database_code 7130335
_shelx_shelxl_version_number 2018/3
_shelx_space_group_comment
;
The symmetry employed for this shelxl refinement is uniquely defined
by the following loop, which should always be used as a source of
symmetry information in preference to the above space-group names.
They are only intended as comments.
;
_exptl_absorpt_special_details 'SADABS-2016/2 (Bunker,2016/2) was used for absortion correction. wR2(int)'
_olex2_refinement_description
;
1. Fixed Uiso
 At 1.2 times of:
  All C(H) groups
 At 1.5 times of:
  All C(H,H,H) groups
2. Restrained distances
 C21I-C16I \\sim C21I-C24I \\sim C21I-C23I \\sim C21I-C22I \\sim C21I-C22J
\\sim C21I-C23J \\sim C21I-
 C24J
 with sigma of 0.02
 C9I-C10I \\sim C9I-C4I \\sim C9I-C12I \\sim C9I-C11I \\sim C9I-C11J \\sim
C9I-C12J \\sim C9I-C10J
 with sigma of 0.02
 C34J-C35J \\sim C34J-C36J \\sim C35J-C36J \\sim C34I-C35I \\sim C34I-C36I
\\sim C35I-C36I
 with sigma of 0.04
 C33J-C34J \\sim C33J-C35J \\sim C33J-C36J \\sim C33J-C28I \\sim C33J-C34I
\\sim C33J-C35I \\sim C33J-
 C36I
 with sigma of 0.02
 C34I-C35I \\sim C34I-C36I \\sim C35I-C36I
 with sigma of 0.04
 C10I-C12I \\sim C12I-C11I \\sim C11J-C12J \\sim C12J-C10J
 with sigma of 0.04
3. Rigid bond restraints
 O4D, C10D, N4D, C11D, C12D
 with sigma for 1-2 distances of 0.01 and sigma for 1-3 distances of 0.01
 C36I, C33J, C36J, C35I, C35J, C34I, C34J, C28I
 with sigma for 1-2 distances of 0.01 and sigma for 1-3 distances of 0.01
 O10A, C29A, C30A, O9A
 with sigma for 1-2 distances of 0.01 and sigma for 1-3 distances of 0.01
 O4A, C8A, O3A, C9A
 with sigma for 1-2 distances of 0.01 and sigma for 1-3 distances of 0.01
 C9D, N3D, C8D, C7D, O3D
 with sigma for 1-2 distances of 0.01 and sigma for 1-3 distances of 0.01
4. Uiso/Uaniso restraints and constraints
C22I \\sim C22J \\sim C21I \\sim C23I \\sim C24I \\sim C24J \\sim C23J: within
2A with sigma of 0.04 and sigma for terminal atoms of 0.08 within 2A
O4D \\sim C10D \\sim N4D \\sim C11D \\sim C12D: within 2A with sigma of 0.04
and sigma for terminal atoms of 0.08 within 2A
C36J \\sim C33J \\sim C35J \\sim C34I \\sim C34J \\sim C35I \\sim C36I \\sim
C28I: within 2A with sigma of 0.04 and sigma for terminal atoms of 0.08 within
2A
Uanis(C1D) = Uanis(N1D) = Uanis(C3D) = Uanis(C2D) = Uanis(O1D)
Uanis(C7I) = Uanis(C2I) = Uanis(C3I) = Uanis(C6I) = Uanis(C4I) = Uanis(C8I)
Uanis(C25I) = Uanis(O9I) = Uanis(C26I) = Uanis(O10I)
Uanis(C22J) = Uanis(C21I) = Uanis(C23J) = Uanis(C24J)
Uanis(C35J) = Uanis(C33J) = Uanis(C36J)
Uanis(C6D) = Uanis(N2D) = Uanis(C5D) = Uanis(C4D) = Uanis(O2D)
5. Rigid body (RIGU) restrains
 C23J, C22J, C24J, C21I, C16I
 with sigma for 1-2 distances of 0.004 and sigma for 1-3 distances of 0.004
 C11I, C10I, C12I, C9I, C4I
 with sigma for 1-2 distances of 0.004 and sigma for 1-3 distances of 0.004
 C22I, C23I, C21I, C24I, C16I
 with sigma for 1-2 distances of 0.004 and sigma for 1-3 distances of 0.004
 C10J, C11J, C12J, C9I, C4I
 with sigma for 1-2 distances of 0.004 and sigma for 1-3 distances of 0.004
 C34I, C36I, C35I, C33J, C28I
 with sigma for 1-2 distances of 0.004 and sigma for 1-3 distances of 0.004
 C34J, C36J, C35J, C33J, C28I
 with sigma for 1-2 distances of 0.004 and sigma for 1-3 distances of 0.004
6. Others
 Sof(C11J)=Sof(H11E)=Sof(H11F)=Sof(H11G)=Sof(C12J)=Sof(H12E)=Sof(H12F)=
 Sof(H12G)=Sof(C10J)=Sof(H10E)=Sof(H10F)=Sof(H10G)=1-FVAR(1)
 Sof(C10I)=Sof(H10B)=Sof(H10C)=Sof(H10D)=Sof(C12I)=Sof(H12B)=Sof(H12C)=
 Sof(H12D)=Sof(C11I)=Sof(H11B)=Sof(H11C)=Sof(H11D)=FVAR(1)
 Fixed Sof: C34J(0.27875) H34A(0.27875) H34B(0.27875) H34C(0.27875)
 C35J(0.27875) H35B(0.27875) H35C(0.27875) H35D(0.27875) C36J(0.27875)
 H36A(0.27875) H36B(0.27875) H36C(0.27875) C24I(0.73335) H24B(0.73335)
 H24C(0.73335) H24D(0.73335) C23I(0.73335) H23A(0.73335) H23B(0.73335)
 H23C(0.73335) C22I(0.73335) H22A(0.73335) H22B(0.73335) H22C(0.73335)
 C34I(0.72125) H34D(0.72125) H34E(0.72125) H34F(0.72125) C35I(0.72125)
 H35E(0.72125) H35F(0.72125) H35G(0.72125) C36I(0.72125) H36D(0.72125)
 H36E(0.72125) H36F(0.72125) C22J(0.26665) H22D(0.26665) H22E(0.26665)
 H22F(0.26665) C23J(0.26665) H23D(0.26665) H23E(0.26665) H23F(0.26665)
 C24J(0.26665) H24E(0.26665) H24F(0.26665) H24G(0.26665)
7.a Me refined with riding coordinates:
 C12D(H12H,H12I,H12J), C11D(H11H,H11I,H11J), C2D(H2DA,H2DB,H2DC), C3D(H3DA,
 H3DB,H3DC), C5D(H5DA,H5DB,H5DC), C6D(H6DA,H6DB,H6DC), C8D(H8DA,H8DB,H8DC),
 C9D(H9DA,H9DB,H9DC), C34J(H34A,H34B,H34C), C35J(H35B,H35C,H35D), C36J(H36A,
 H36B,H36C), C10I(H10B,H10C,H10D), C12I(H12B,H12C,H12D), C11I(H11B,H11C,H11D),
 C24I(H24B,H24C,H24D), C23I(H23A,H23B,H23C), C22I(H22A,H22B,H22C), C34I(H34D,
 H34E,H34F), C35I(H35E,H35F,H35G), C36I(H36D,H36E,H36F), C22J(H22D,H22E,H22F),
 C23J(H23D,H23E,H23F), C24J(H24E,H24F,H24G), C11J(H11E,H11F,H11G), C12J(H12E,
 H12F,H12G), C10J(H10E,H10F,H10G)
7.b Aromatic/amide H refined with riding coordinates:
 C14A(H14A), C31A(H31A), C17I(H17I), C21A(H21A), C42A(H42A), C28A(H28A),
 C7A(H7A), C3I(H3I), C19I(H19I), C27I(H27I), C25A(H25A), C17A(H17A), C35A(H35A),
  C15I(H15I), C26A(H26A), C3A(H3A), C29I(H29I), C33A(H33A), C38A(H38A),
 C11A(H11A), C12A(H12A), C31I(H31I), C40A(H40A), C24A(H24A), C19A(H19A),
 C7I(H7I), C32A(H32A), C10A(H10A), C39A(H39A), C18A(H18A), C5I(H5I), C5A(H5A),
 C4A(H4A), C10D(H10H), C1D(H1D), C4D(H4D), C7D(H7D)
;
_smtbx_masks_void_probe_radius 1.2
_smtbx_masks_void_truncation_radius 1.2
_olex2_submission_special_instructions 'No special instructions were received'

loop_
_space_group_symop_operation_xyz
'x, y, z'
'-x, -y, -z'

loop_
_atom_site_label
_atom_site_type_symbol
_atom_site_fract_x
_atom_site_fract_y
_atom_site_fract_z
_atom_site_U_iso_or_equiv
_atom_site_adp_type
_atom_site_occupancy
_atom_site_site_symmetry_order
_atom_site_calc_flag
_atom_site_refinement_flags_posn
_atom_site_refinement_flags_adp
_atom_site_refinement_flags_occupancy
_atom_site_disorder_assembly
_atom_site_disorder_group
Rh4 Rh 0.03021(8) 0.61882(7) 0.78869(7) 0.0517(4) Uani 1 1 d . . . . .
Rh3 Rh 0.06824(8) 0.68233(7) 0.90348(7) 0.0501(4) Uani 1 1 d . . . . .
Rh6 Rh 0.34114(8) 0.49545(8) 0.66532(7) 0.0535(4) Uani 1 1 d . . . . .
Rh2 Rh 0.22532(8) 0.85286(7) 0.55475(7) 0.0571(4) Uani 1 1 d . . . . .
Rh5 Rh 0.47065(8) 0.51993(8) 0.74771(7) 0.0546(4) Uani 1 1 d . . . . .
Rh1 Rh 0.32673(8) 0.97969(7) 0.60907(7) 0.0560(4) Uani 1 1 d . . . . .
O8A O 0.5044(6) 0.4963(6) 0.6735(6) 0.047(3) Uani 1 1 d . . . . .
O9A O -0.0050(6) 0.4186(6) 0.0868(6) 0.050(3) Uani 1 1 d . U . . .
O12A O 0.3547(7) 0.9748(7) 0.5282(6) 0.060(3) Uani 1 1 d . . . . .
O10A O 0.0274(7) 0.4785(6) 0.1939(6) 0.056(3) Uani 1 1 d . U . . .
O8I O 0.3117(6) 0.5273(7) 0.7410(6) 0.059(3) Uani 1 1 d . . . . .
O4A O 0.4268(7) 0.4097(6) 0.7445(6) 0.057(3) Uani 1 1 d . U . . .
O9I O 0.5025(6) 0.6293(6) 0.7488(5) 0.0515(18) Uani 1 1 d . . . . .
O10I O 0.3819(7) 0.6011(6) 0.6621(5) 0.0515(18) Uani 1 1 d . . . . .
O7A O 0.3788(7) 0.4625(6) 0.5962(5) 0.049(3) Uani 1 1 d . . . . .
O3A O 0.3026(6) 0.3899(6) 0.6729(6) 0.052(3) Uani 1 1 d . U . . .
O1A O -0.2462(7) -0.0210(6) 0.4376(6) 0.061(3) Uani 1 1 d . . . . .
O4I O 0.0915(7) 0.7182(6) 0.7780(6) 0.060(3) Uani 1 1 d . . . . .
O7I O 0.4328(7) 0.5425(6) 0.8194(5) 0.053(3) Uani 1 1 d . . . . .
O5I O 0.1661(6) 0.6572(7) 0.9270(6) 0.059(3) Uani 1 1 d . . . . .
O2A O -0.1492(6) 0.1013(7) 0.4873(5) 0.052(3) Uani 1 1 d . . . . .
O3I O 0.1259(6) 0.7805(5) 0.8864(6) 0.052(3) Uani 1 1 d . . . . .
O1I O 0.2952(8) 0.9780(7) 0.6879(5) 0.064(3) Uani 1 1 d . . . . .
O11I O 0.4044(7) 0.9331(7) 0.6525(6) 0.065(3) Uani 1 1 d . . . . .
O2D O 0.1028(11) 0.7487(10) 1.0092(9) 0.134(4) Uani 1 1 d . . . . .
O2I O 0.1998(7) 0.8568(7) 0.6358(6) 0.066(4) Uani 1 1 d . . . . .
O5A O 0.0325(7) 0.2986(7) 0.1264(7) 0.060(3) Uani 1 1 d . . . . .
O3D O 0.5966(7) 0.5456(7) 0.8256(6) 0.068(4) Uani 1 1 d . U . . .
O6I O 0.1289(7) 0.5988(6) 0.8175(7) 0.055(3) Uani 1 1 d . . . . .
O11A O 0.2549(7) 0.8534(6) 0.4752(5) 0.066(4) Uani 1 1 d . . . . .
O6A O 0.0698(7) 0.3597(7) 0.2353(7) 0.064(3) Uani 1 1 d . . . . .
O12I O 0.3082(7) 0.8132(6) 0.5987(6) 0.060(3) Uani 1 1 d . . . . .
O3H O 0.2158(8) 0.4716(8) 0.5860(7) 0.089(4) Uani 1 1 d . . . . .
O1D O 0.4254(10) 1.0995(8) 0.6610(9) 0.115(3) Uani 1 1 d . . . . .
N3A N 0.3384(10) 0.3680(8) 0.3600(8) 0.059(4) Uani 1 1 d . . . . .
O2H O -0.0011(8) 0.5619(8) 0.6768(7) 0.088(4) Uani 1 1 d . . . . .
N1A N 0.0970(13) 0.0568(12) 0.6309(9) 0.081(5) Uani 1 1 d . . . . .
C25I C 0.4521(11) 0.6474(9) 0.7051(9) 0.0515(18) Uani 1 1 d . . . . .
N4A N 0.4019(9) 0.3554(8) 0.3766(9) 0.068(5) Uani 1 1 d . . . . .
N5A N 0.2243(10) 0.7397(10) 0.2480(8) 0.068(5) Uani 1 1 d . . . . .
C9A C 0.3184(11) 0.2843(10) 0.7079(9) 0.045(4) Uani 1 1 d . U . . .
C30I C 0.4419(12) 0.8347(11) 0.6758(9) 0.053(5) Uani 1 1 d . . . . .
C26I C 0.4770(11) 0.7311(9) 0.7074(9) 0.0515(18) Uani 1 1 d . . . . .
C32I C 0.3789(11) 0.8624(11) 0.6373(8) 0.046(5) Uani 1 1 d . . . . .
N6A N 0.2822(12) 0.7912(11) 0.2487(9) 0.080(5) Uani 1 1 d . . . . .
C20I C 0.3625(13) 0.5450(10) 0.8021(11) 0.059(5) Uani 1 1 d . . . . .
C29A C 0.0317(9) 0.4763(9) 0.1370(10) 0.049(4) Uani 1 1 d . U . . .
C30A C 0.0844(10) 0.5490(10) 0.1304(10) 0.055(5) Uani 1 1 d . U . . .
C27A C 0.4494(11) 0.3854(9) 0.4468(10) 0.049(5) Uani 1 1 d . . . . .
C8I C 0.1273(12) 0.7788(12) 0.8285(12) 0.070(2) Uani 1 1 d . . . . .
N2A N 0.1221(10) 0.1231(10) 0.6313(8) 0.069(5) Uani 1 1 d . . . . .
C14I C 0.2538(10) 0.6107(10) 0.8972(10) 0.049(5) Uani 1 1 d . . . . .
C15A C 0.0825(11) 0.3268(10) 0.1888(11) 0.048(5) Uani 1 1 d . . . . .
C1A C -0.1742(12) 0.0281(13) 0.4770(9) 0.057(5) Uani 1 1 d . . . . .
C16A C 0.1618(11) 0.3207(10) 0.2077(12) 0.056(5) Uani 1 1 d . . . . .
C14A C 0.2419(13) 0.2448(12) 0.6728(9) 0.065(5) Uani 1 1 d . . . . .
H14A H 0.208136 0.266145 0.649697 0.078 Uiso 1 1 calc R U . . .
C8A C 0.3549(11) 0.3663(10) 0.7075(8) 0.042(4) Uani 1 1 d . U . . .
C31A C 0.1008(12) 0.5530(11) 0.0727(10) 0.070(6) Uani 1 1 d . . . . .
H31A H 0.075843 0.509751 0.035996 0.084 Uiso 1 1 calc R U . . .
C17I C 0.3932(10) 0.5855(11) 0.9243(10) 0.064(5) Uani 1 1 d . . . . .
H17I H 0.441978 0.580437 0.933534 0.077 Uiso 1 1 calc R U . . .
C21A C 0.2139(14) 0.3470(11) 0.2735(11) 0.063(6) Uani 1 1 d . . . . .
H21A H 0.199680 0.367015 0.306408 0.075 Uiso 1 1 calc R U . . .
C22A C 0.4491(15) 0.4679(11) 0.6132(12) 0.066(6) Uani 1 1 d . . . . .
C42A C 0.2940(11) 0.8518(10) 0.3634(11) 0.061(5) Uani 1 1 d . . . . .
H42A H 0.246828 0.812831 0.358387 0.073 Uiso 1 1 calc R U . . .
C13I C 0.1785(11) 0.6227(11) 0.8801(11) 0.053(5) Uani 1 1 d . . . . .
C28A C 0.4235(11) 0.4105(9) 0.4940(9) 0.050(5) Uani 1 1 d . . . . .
H28A H 0.371641 0.409163 0.481261 0.061 Uiso 1 1 calc R U . . .
C6A C 0.0140(13) 0.0128(13) 0.5888(10) 0.063(5) Uani 1 1 d . . . . .
C2A C -0.1180(12) -0.0068(12) 0.5125(11) 0.065(6) Uani 1 1 d . . . . .
C41A C 0.3219(13) 0.8517(12) 0.3120(10) 0.066(6) Uani 1 1 d . . . . .
C7A C -0.0390(15) 0.0432(11) 0.5548(11) 0.074(6) Uani 1 1 d . . . . .
H7A H -0.022053 0.095370 0.560362 0.088 Uiso 1 1 calc R U . . .
C3I C 0.2632(11) 0.9853(10) 0.8028(10) 0.070(2) Uani 1 1 d . . . . .
H3I H 0.293533 1.030867 0.797730 0.084 Uiso 1 1 calc R U . . .
C19I C 0.2711(11) 0.5812(9) 0.8445(9) 0.055(5) Uani 1 1 d . . . . .
H19I H 0.235807 0.570005 0.799984 0.066 Uiso 1 1 calc R U . . .
C20A C 0.2858(16) 0.3434(11) 0.2898(11) 0.072(6) Uani 1 1 d . . . . .
C27I C 0.5527(11) 0.7842(12) 0.7516(10) 0.077(6) Uani 1 1 d . . . . .
H27I H 0.588595 0.768127 0.779574 0.092 Uiso 1 1 calc R U . . .
C25A C 0.5798(11) 0.4160(11) 0.5326(12) 0.069(6) Uani 1 1 d . . . . .
H25A H 0.631463 0.416834 0.545414 0.083 Uiso 1 1 calc R U . . .
C13A C 0.2120(12) 0.1647(12) 0.6717(9) 0.066(5) Uani 1 1 d . . . . .
C17A C 0.1851(15) 0.2942(12) 0.1609(12) 0.081(6) Uani 1 1 d . . . . .
H17A H 0.148421 0.274330 0.116132 0.097 Uiso 1 1 calc R U . . .
C35A C 0.1256(11) 0.6107(12) 0.1843(10) 0.067(6) Uani 1 1 d . . . . .
H35A H 0.115098 0.609244 0.222627 0.080 Uiso 1 1 calc R U . . .
C34A C 0.1846(14) 0.6779(12) 0.1845(11) 0.074(6) Uani 1 1 d . . . . .
C15I C 0.3040(13) 0.6235(9) 0.9631(10) 0.067(6) Uani 1 1 d . . . . .
H15I H 0.290784 0.640871 0.997703 0.080 Uiso 1 1 calc R U . . .
C26A C 0.5290(12) 0.3874(11) 0.4659(10) 0.060(5) Uani 1 1 d . . . . .
H26A H 0.545758 0.369743 0.433904 0.072 Uiso 1 1 calc R U . . .
C36A C 0.3146(12) 0.9126(12) 0.4794(11) 0.064(5) Uani 1 1 d . . . . .
C2I C 0.2278(11) 0.9182(10) 0.7483(10) 0.070(2) Uani 1 1 d . . . . .
C3A C -0.1453(12) -0.0831(11) 0.5073(11) 0.074(6) Uani 1 1 d . . . . .
H3A H -0.198758 -0.115317 0.480031 0.089 Uiso 1 1 calc R U . . .
C1I C 0.2425(13) 0.9168(15) 0.6871(12) 0.066(6) Uani 1 1 d . . . . .
C37A C 0.3385(11) 0.9113(12) 0.4214(10) 0.061(5) Uani 1 1 d . . . . .
C29I C 0.5199(14) 0.8860(12) 0.7177(11) 0.078(6) Uani 1 1 d . . . . .
H29I H 0.534417 0.937608 0.720731 0.094 Uiso 1 1 calc R U . . .
C33A C 0.1952(12) 0.6789(12) 0.1262(12) 0.075(6) Uani 1 1 d . . . . .
H33A H 0.232938 0.722342 0.124286 0.091 Uiso 1 1 calc R U . . .
C23A C 0.4773(13) 0.4378(10) 0.5610(11) 0.060(5) Uani 1 1 d . . . . .
C38A C 0.4080(13) 0.9672(12) 0.4269(10) 0.073(6) Uani 1 1 d . . . . .
H38A H 0.437724 1.007389 0.466125 0.087 Uiso 1 1 calc R U . . .
C18I C 0.3425(12) 0.5687(10) 0.8596(10) 0.062(5) Uani 1 1 d . . . . .
C11A C 0.3414(13) 0.1776(12) 0.7407(10) 0.076(6) Uani 1 1 d . . . . .
H11A H 0.376844 0.157340 0.763010 0.091 Uiso 1 1 calc R U . . .
C12A C 0.2609(13) 0.1338(12) 0.7065(10) 0.071(6) Uani 1 1 d . . . . .
H12A H 0.239636 0.083349 0.707039 0.085 Uiso 1 1 calc R U . . .
C31I C 0.4212(11) 0.7563(12) 0.6710(8) 0.070(6) Uani 1 1 d . . . . .
H31I H 0.369289 0.721129 0.642838 0.083 Uiso 1 1 calc R U . . .
C40A C 0.3914(12) 0.9074(13) 0.3184(12) 0.085(7) Uani 1 1 d . . . . .
H40A H 0.409964 0.906801 0.284298 0.102 Uiso 1 1 calc R U . . .
C24A C 0.5575(12) 0.4444(10) 0.5833(11) 0.069(6) Uani 1 1 d . . . . .
H24A H 0.593517 0.465871 0.628142 0.083 Uiso 1 1 calc R U . . .
C21I C 0.4308(10) 0.6235(11) 1.0496(8) 0.082(5) Uani 1 1 d D U . . .
C6I C 0.1741(12) 0.8514(11) 0.8182(10) 0.070(2) Uani 1 1 d . . . . .
C19A C 0.3145(12) 0.3187(12) 0.2449(12) 0.079(7) Uani 1 1 d . . . . .
H19A H 0.365498 0.317825 0.259326 0.095 Uiso 1 1 calc R U . . .
C7I C 0.1805(11) 0.8520(10) 0.7582(10) 0.070(2) Uani 1 1 d . . . . .
H7I H 0.152785 0.807201 0.722944 0.084 Uiso 1 1 calc R U . . .
C28I C 0.5768(11) 0.8623(12) 0.7551(11) 0.088(6) Uani 1 1 d D U . . .
C32A C 0.1506(12) 0.6164(12) 0.0697(11) 0.079(6) Uani 1 1 d . . . . .
H32A H 0.156059 0.619392 0.029569 0.095 Uiso 1 1 calc R U . . .
C10A C 0.3693(10) 0.2555(12) 0.7410(10) 0.075(6) Uani 1 1 d . . . . .
H10A H 0.423781 0.287000 0.764520 0.090 Uiso 1 1 calc R U . . .
C39A C 0.4336(13) 0.9661(12) 0.3798(13) 0.089(7) Uani 1 1 d . . . . .
H39A H 0.481548 1.005261 0.386286 0.107 Uiso 1 1 calc R U . . .
C18A C 0.2642(15) 0.2956(14) 0.1780(14) 0.105(8) Uani 1 1 d . . . . .
H18A H 0.281089 0.281333 0.144926 0.126 Uiso 1 1 calc R U . . .
C5I C 0.2128(14) 0.9172(11) 0.8690(11) 0.096(7) Uani 1 1 d . . . . .
H5I H 0.210579 0.915124 0.910341 0.115 Uiso 1 1 calc R U . . .
C9I C 0.3082(15) 1.0608(10) 0.9279(10) 0.138(9) Uani 1 1 d D . . . .
C5A C -0.0136(15) -0.0650(14) 0.5842(12) 0.089(7) Uani 1 1 d . . . . .
H5A H 0.020652 -0.085182 0.608433 0.107 Uiso 1 1 calc R U . . .
C4A C -0.0938(16) -0.1112(12) 0.5423(14) 0.097(8) Uani 1 1 d . . . . .
H4A H -0.112639 -0.163206 0.538119 0.116 Uiso 1 1 calc R U . . .
N4D N 0.2147(15) 0.5997(17) 0.4158(16) 0.152(9) Uani 1 1 d . U . . .
C12D C 0.188(2) 0.537(2) 0.3578(18) 0.191(14) Uani 1 1 d . U . . .
H12H H 0.179929 0.490996 0.370660 0.286 Uiso 1 1 calc R U . . .
H12I H 0.137824 0.532977 0.324812 0.286 Uiso 1 1 calc R U . . .
H12J H 0.227646 0.546469 0.339257 0.286 Uiso 1 1 calc R U . . .
C10D C 0.228(2) 0.603(3) 0.485(2) 0.177(11) Uani 1 1 d . U . . .
H10H H 0.247360 0.643963 0.522749 0.212 Uiso 1 1 calc R U . . .
O4D O 0.2004(16) 0.5213(19) 0.4759(18) 0.264(16) Uani 1 1 d . U . . .
C11D C 0.226(3) 0.664(2) 0.399(2) 0.244(19) Uani 1 1 d . U . . .
H11H H 0.243928 0.705344 0.438628 0.365 Uiso 1 1 calc R U . . .
H11I H 0.265966 0.673912 0.380902 0.365 Uiso 1 1 calc R U . . .
H11J H 0.176143 0.660420 0.366456 0.365 Uiso 1 1 calc R U . . .
N1D N 0.4772(14) 1.2179(11) 0.6566(12) 0.115(3) Uani 1 1 d . . . . .
C2D C 0.4654(15) 1.2739(12) 0.6187(13) 0.115(3) Uani 1 1 d . . . . .
H2DA H 0.507701 1.323372 0.643570 0.172 Uiso 1 1 calc R U . . .
H2DB H 0.466629 1.258403 0.575671 0.172 Uiso 1 1 calc R U . . .
H2DC H 0.414184 1.275841 0.612386 0.172 Uiso 1 1 calc R U . . .
C1D C 0.4288(16) 1.1478(14) 0.6342(15) 0.115(3) Uani 1 1 d . . . . .
H1D H 0.390788 1.132849 0.590173 0.137 Uiso 1 1 calc R U . . .
C3D C 0.5413(16) 1.2390(12) 0.7180(13) 0.115(3) Uani 1 1 d . . . . .
H3DA H 0.573734 1.292548 0.730136 0.172 Uiso 1 1 calc R U . . .
H3DB H 0.521155 1.228170 0.751635 0.172 Uiso 1 1 calc R U . . .
H3DC H 0.573444 1.210781 0.714727 0.172 Uiso 1 1 calc R U . . .
C4D C 0.0485(18) 0.7292(17) 1.0301(15) 0.134(4) Uani 1 1 d . . . . .
H4D H -0.000070 0.687503 1.004630 0.161 Uiso 1 1 calc R U . . .
N2D N 0.0627(14) 0.7713(13) 1.0917(11) 0.134(4) Uani 1 1 d . . . . .
C5D C 0.1317(16) 0.8424(15) 1.1301(13) 0.134(4) Uani 1 1 d . . . . .
H5DA H 0.128898 0.861605 1.171706 0.201 Uiso 1 1 calc R U . . .
H5DB H 0.180322 0.834098 1.139417 0.201 Uiso 1 1 calc R U . . .
H5DC H 0.131541 0.878876 1.104804 0.201 Uiso 1 1 calc R U . . .
C6D C -0.0036(16) 0.7351(15) 1.1143(13) 0.134(4) Uani 1 1 d . . . . .
H6DA H 0.008270 0.766048 1.157717 0.201 Uiso 1 1 calc R U . . .
H6DB H -0.054141 0.731104 1.082536 0.201 Uiso 1 1 calc R U . . .
H6DC H -0.006942 0.685138 1.117098 0.201 Uiso 1 1 calc R U . . .
N3D N 0.7106(11) 0.5173(11) 0.8378(12) 0.109(6) Uani 1 1 d . U . . .
C8D C 0.7496(19) 0.5600(18) 0.9072(17) 0.198(15) Uani 1 1 d . U . . .
H8DA H 0.802298 0.559863 0.926354 0.298 Uiso 1 1 calc R U . . .
H8DB H 0.754365 0.611596 0.911082 0.298 Uiso 1 1 calc R U . . .
H8DC H 0.718177 0.537387 0.930716 0.298 Uiso 1 1 calc R U . . .
C9D C 0.7403(19) 0.4760(16) 0.799(2) 0.189(14) Uani 1 1 d . U . . .
H9DA H 0.793905 0.482638 0.826792 0.283 Uiso 1 1 calc R U . . .
H9DB H 0.705450 0.422709 0.783050 0.283 Uiso 1 1 calc R U . . .
H9DC H 0.741283 0.495248 0.761203 0.283 Uiso 1 1 calc R U . . .
C7D C 0.6328(12) 0.5152(13) 0.8064(12) 0.082(6) Uani 1 1 d . U . . .
H7D H 0.604510 0.483998 0.762329 0.098 Uiso 1 1 calc R U . . .
O1H O 0.1165(9) 0.7311(6) 0.4907(8) 0.109(6) Uani 1 1 d . . . . .
C34J C 0.687(4) 1.000(2) 0.789(4) 0.091(11) Uani 0.2787 1 d D U P A 1
H34A H 0.674164 0.995590 0.742227 0.137 Uiso 0.2787 1 calc R U P A 1
H34B H 0.656760 1.025359 0.803542 0.137 Uiso 0.2787 1 calc R U P A 1
H34C H 0.743325 1.029711 0.814730 0.137 Uiso 0.2787 1 calc R U P A 1
C35J C 0.715(4) 0.885(3) 0.776(3) 0.098(6) Uani 0.2787 1 d D U P A 1
H35B H 0.703149 0.882106 0.729603 0.147 Uiso 0.2787 1 calc R U P A 1
H35C H 0.771163 0.915487 0.802636 0.147 Uiso 0.2787 1 calc R U P A 1
H35D H 0.702508 0.834010 0.781125 0.147 Uiso 0.2787 1 calc R U P A 1
C36J C 0.682(4) 0.924(4) 0.8737(17) 0.098(6) Uani 0.2787 1 d D U P A 1
H36A H 0.735968 0.960239 0.901033 0.147 Uiso 0.2787 1 calc R U P A 1
H36B H 0.644796 0.939492 0.886632 0.147 Uiso 0.2787 1 calc R U P A 1
H36C H 0.676131 0.874650 0.879924 0.147 Uiso 0.2787 1 calc R U P A 1
C10I C 0.294(5) 1.121(4) 0.885(3) 0.18(3) Uani 0.41(6) 1 d D . P B 1
H10B H 0.321837 1.171998 0.915293 0.263 Uiso 0.41(6) 1 calc R U P B 1
H10C H 0.314419 1.117322 0.851253 0.263 Uiso 0.41(6) 1 calc R U P B 1
H10D H 0.237342 1.109524 0.864844 0.263 Uiso 0.41(6) 1 calc R U P B 1
C4I C 0.2548(11) 0.9862(10) 0.8634(9) 0.070(2) Uani 1 1 d D . . . .
C12I C 0.261(4) 1.057(3) 0.977(3) 0.15(3) Uani 0.41(6) 1 d D . P B 1
H12B H 0.291005 1.100851 1.015766 0.226 Uiso 0.41(6) 1 calc R U P B 1
H12C H 0.208526 1.056879 0.953206 0.226 Uiso 0.41(6) 1 calc R U P B 1
H12D H 0.254119 1.011535 0.990939 0.226 Uiso 0.41(6) 1 calc R U P B 1
C11I C 0.394(4) 1.054(7) 0.966(4) 0.21(4) Uani 0.41(6) 1 d D . P B 1
H11B H 0.427700 1.097440 1.004544 0.313 Uiso 0.41(6) 1 calc R U P B 1
H11C H 0.383755 1.008277 0.979391 0.313 Uiso 0.41(6) 1 calc R U P B 1
H11D H 0.419931 1.052963 0.935422 0.313 Uiso 0.41(6) 1 calc R U P B 1
C16I C 0.3750(11) 0.6105(11) 0.9782(9) 0.060(5) Uani 1 1 d D . . . .
C24I C 0.456(2) 0.5584(18) 1.0568(16) 0.108(9) Uani 0.7333 1 d D U P C 1
H24B H 0.483193 0.552861 1.028090 0.162 Uiso 0.7333 1 calc R U P C 1
H24C H 0.491455 0.568363 1.102692 0.162 Uiso 0.7333 1 calc R U P C 1
H24D H 0.408961 0.512231 1.044303 0.162 Uiso 0.7333 1 calc R U P C 1
C23I C 0.5012(18) 0.6969(18) 1.0670(15) 0.130(12) Uani 0.7333 1 d D U P C 1
H23A H 0.525875 0.693137 1.035830 0.194 Uiso 0.7333 1 calc R U P C 1
H23B H 0.483183 0.737576 1.064635 0.194 Uiso 0.7333 1 calc R U P C 1
H23C H 0.539842 0.707057 1.111788 0.194 Uiso 0.7333 1 calc R U P C 1
C22I C 0.390(3) 0.626(3) 1.096(3) 0.104(13) Uani 0.7333 1 d D U P C 1
H22A H 0.344843 0.577466 1.083486 0.156 Uiso 0.7333 1 calc R U P C 1
H22B H 0.427002 0.634945 1.141476 0.156 Uiso 0.7333 1 calc R U P C 1
H22C H 0.370343 0.665463 1.094323 0.156 Uiso 0.7333 1 calc R U P C 1
C34I C 0.711(2) 0.947(2) 0.7582(17) 0.172(13) Uani 0.7213 1 d D U P A 2
H34D H 0.764533 0.983312 0.787647 0.258 Uiso 0.7213 1 calc R U P A 2
H34E H 0.713438 0.904634 0.732242 0.258 Uiso 0.7213 1 calc R U P A 2
H34F H 0.684568 0.971476 0.728563 0.258 Uiso 0.7213 1 calc R U P A 2
C35I C 0.7102(18) 0.8892(18) 0.8535(15) 0.126(11) Uani 0.7213 1 d D U P A 2
H35E H 0.680041 0.872097 0.879506 0.189 Uiso 0.7213 1 calc R U P A 2
H35F H 0.717884 0.847441 0.831459 0.189 Uiso 0.7213 1 calc R U P A 2
H35G H 0.761759 0.929135 0.882542 0.189 Uiso 0.7213 1 calc R U P A 2
C36I C 0.658(2) 0.9897(19) 0.840(2) 0.173(13) Uani 0.7213 1 d D U P A 2
H36D H 0.628023 0.973129 0.866763 0.260 Uiso 0.7213 1 calc R U P A 2
H36E H 0.711213 1.026492 0.869478 0.260 Uiso 0.7213 1 calc R U P A 2
H36F H 0.630952 1.012556 0.809665 0.260 Uiso 0.7213 1 calc R U P A 2
C33J C 0.6633(10) 0.9200(10) 0.7999(10) 0.098(6) Uani 1 1 d D U . . .
C22J C 0.399(9) 0.645(9) 1.100(6) 0.082(5) Uani 0.2666 1 d D U P C 2
H22D H 0.413563 0.699489 1.110879 0.123 Uiso 0.2666 1 calc R U P C 2
H22E H 0.341547 0.619096 1.081149 0.123 Uiso 0.2666 1 calc R U P C 2
H22F H 0.422280 0.631951 1.139850 0.123 Uiso 0.2666 1 calc R U P C 2
C23J C 0.515(3) 0.627(6) 1.070(4) 0.082(5) Uani 0.2666 1 d D U P C 2
H23D H 0.551342 0.678508 1.077411 0.123 Uiso 0.2666 1 calc R U P C 2
H23E H 0.530011 0.613110 1.111211 0.123 Uiso 0.2666 1 calc R U P C 2
H23F H 0.517317 0.593156 1.035552 0.123 Uiso 0.2666 1 calc R U P C 2
C24J C 0.399(5) 0.5403(18) 1.045(4) 0.082(5) Uani 0.2666 1 d D U P C 2
H24E H 0.341381 0.521051 1.031319 0.123 Uiso 0.2666 1 calc R U P C 2
H24F H 0.410826 0.513309 1.012174 0.123 Uiso 0.2666 1 calc R U P C 2
H24G H 0.423520 0.533263 1.087833 0.123 Uiso 0.2666 1 calc R U P C 2
C11J C 0.368(3) 1.042(5) 0.989(3) 0.17(2) Uani 0.59(6) 1 d D . P B 2
H11E H 0.337032 0.998425 0.999245 0.258 Uiso 0.59(6) 1 calc R U P B 2
H11F H 0.407529 1.031393 0.976580 0.258 Uiso 0.59(6) 1 calc R U P B 2
H11G H 0.394812 1.085148 1.028663 0.258 Uiso 0.59(6) 1 calc R U P B 2
C12J C 0.237(3) 1.071(3) 0.946(3) 0.163(19) Uani 0.59(6) 1 d D . P B 2
H12E H 0.208876 1.026886 0.956954 0.244 Uiso 0.59(6) 1 calc R U P B 2
H12F H 0.259007 1.115319 0.984153 0.244 Uiso 0.59(6) 1 calc R U P B 2
H12G H 0.199180 1.078121 0.908335 0.244 Uiso 0.59(6) 1 calc R U P B 2
C10J C 0.357(3) 1.134(2) 0.909(2) 0.15(2) Uani 0.59(6) 1 d D . P B 2
H10E H 0.388055 1.176528 0.948876 0.221 Uiso 0.59(6) 1 calc R U P B 2
H10F H 0.393249 1.122201 0.891800 0.221 Uiso 0.59(6) 1 calc R U P B 2
H10G H 0.320083 1.146197 0.875931 0.221 Uiso 0.59(6) 1 calc R U P B 2

loop_
_atom_site_aniso_label
_atom_site_aniso_U_11
_atom_site_aniso_U_22
_atom_site_aniso_U_33
_atom_site_aniso_U_23
_atom_site_aniso_U_13
_atom_site_aniso_U_12
Rh4 0.0607(9) 0.0586(9) 0.0497(9) 0.0228(7) 0.0342(7) 0.0255(7)
Rh3 0.0598(9) 0.0553(9) 0.0477(9) 0.0213(7) 0.0328(7) 0.0240(7)
Rh6 0.0625(9) 0.0660(10) 0.0528(10) 0.0278(8) 0.0329(8) 0.0364(8)
Rh2 0.0677(10) 0.0468(9) 0.0624(10) 0.0237(8) 0.0347(8) 0.0179(7)
Rh5 0.0621(9) 0.0689(10) 0.0521(10) 0.0268(8) 0.0319(8) 0.0363(8)
Rh1 0.0692(10) 0.0467(9) 0.0588(10) 0.0243(7) 0.0343(8) 0.0186(7)
O8A 0.037(7) 0.075(8) 0.043(8) 0.020(6) 0.025(6) 0.027(6)
O9A 0.063(8) 0.033(6) 0.058(7) 0.020(5) 0.038(6) 0.007(5)
O12A 0.077(8) 0.037(7) 0.039(8) 0.008(6) 0.022(6) -0.007(6)
O10A 0.082(8) 0.046(7) 0.061(7) 0.030(6) 0.040(7) 0.035(6)
O8I 0.037(7) 0.093(9) 0.039(8) 0.006(7) 0.016(6) 0.022(6)
O4A 0.065(7) 0.047(7) 0.067(9) 0.036(6) 0.016(6) 0.036(6)
O9I 0.070(5) 0.045(4) 0.053(5) 0.024(4) 0.027(4) 0.033(4)
O10I 0.070(5) 0.045(4) 0.053(5) 0.024(4) 0.027(4) 0.033(4)
O7A 0.051(7) 0.082(8) 0.037(7) 0.021(6) 0.028(6) 0.042(7)
O3A 0.048(6) 0.054(7) 0.065(8) 0.030(6) 0.025(6) 0.026(6)
O1A 0.056(8) 0.037(7) 0.076(9) 0.024(7) 0.014(7) 0.013(6)
O4I 0.097(9) 0.046(7) 0.063(8) 0.026(7) 0.061(7) 0.028(7)
O7I 0.066(8) 0.086(9) 0.032(7) 0.011(6) 0.038(6) 0.045(7)
O5I 0.058(8) 0.075(8) 0.055(9) 0.023(7) 0.033(7) 0.028(7)
O2A 0.052(7) 0.055(8) 0.049(8) 0.023(6) 0.016(6) 0.024(6)
O3I 0.070(8) 0.039(7) 0.061(8) 0.031(6) 0.030(6) 0.026(6)
O1I 0.088(9) 0.045(8) 0.041(8) 0.018(6) 0.018(7) 0.013(7)
O11I 0.065(8) 0.051(9) 0.073(9) 0.013(7) 0.030(7) 0.014(7)
O2D 0.148(10) 0.138(9) 0.101(8) -0.005(7) 0.072(7) 0.036(8)
O2I 0.085(9) 0.059(9) 0.031(8) 0.018(7) 0.019(7) 0.005(7)
O5A 0.067(8) 0.069(8) 0.063(10) 0.028(7) 0.030(8) 0.043(7)
O3D 0.059(8) 0.088(9) 0.068(9) 0.027(7) 0.039(7) 0.027(7)
O6I 0.056(8) 0.060(8) 0.067(10) 0.022(7) 0.036(7) 0.029(6)
O11A 0.079(9) 0.033(7) 0.047(8) -0.005(6) 0.021(7) -0.011(7)
O6A 0.064(8) 0.086(9) 0.075(10) 0.041(8) 0.046(8) 0.045(7)
O12I 0.064(8) 0.024(6) 0.078(9) 0.018(6) 0.023(7) 0.007(6)
O3H 0.089(9) 0.128(12) 0.070(10) 0.046(9) 0.032(8) 0.059(9)
O1D 0.159(9) 0.065(7) 0.129(9) 0.024(7) 0.086(7) 0.029(7)
N3A 0.072(11) 0.067(10) 0.050(12) 0.006(8) 0.024(9) 0.050(9)
O2H 0.112(11) 0.109(11) 0.078(10) 0.023(8) 0.063(9) 0.062(9)
N1A 0.126(18) 0.089(14) 0.069(13) 0.050(12) 0.059(13) 0.063(13)
C25I 0.070(5) 0.045(4) 0.053(5) 0.024(4) 0.027(4) 0.033(4)
N4A 0.057(10) 0.063(10) 0.082(15) 0.036(10) 0.015(10) 0.030(9)
N5A 0.081(12) 0.074(12) 0.055(12) 0.028(10) 0.039(10) 0.020(10)
C9A 0.044(11) 0.067(9) 0.048(12) 0.034(9) 0.028(10) 0.033(8)
C30I 0.072(14) 0.046(12) 0.059(13) 0.033(11) 0.032(11) 0.031(11)
C26I 0.070(5) 0.045(4) 0.053(5) 0.024(4) 0.027(4) 0.033(4)
C32I 0.046(12) 0.036(12) 0.041(12) 0.000(10) 0.008(9) 0.013(11)
N6A 0.107(14) 0.087(13) 0.097(16) 0.059(13) 0.075(13) 0.052(12)
C20I 0.071(15) 0.072(13) 0.068(17) 0.017(12) 0.044(13) 0.058(12)
C29A 0.040(10) 0.033(9) 0.061(10) 0.019(8) 0.026(10) -0.006(8)
C30A 0.065(12) 0.033(9) 0.051(13) 0.013(9) 0.025(10) -0.002(8)
C27A 0.055(13) 0.058(12) 0.047(14) 0.023(10) 0.031(12) 0.024(10)
C8I 0.091(6) 0.056(5) 0.075(6) 0.027(4) 0.053(5) 0.019(4)
N2A 0.081(13) 0.057(11) 0.061(11) 0.018(9) 0.012(9) 0.036(10)
C14I 0.048(12) 0.066(12) 0.042(14) 0.018(10) 0.031(11) 0.021(10)
C15A 0.059(14) 0.044(11) 0.050(15) 0.024(11) 0.028(12) 0.022(10)
C1A 0.062(14) 0.068(15) 0.046(13) 0.020(12) 0.027(11) 0.024(13)
C16A 0.061(14) 0.068(13) 0.059(16) 0.013(11) 0.032(13) 0.042(11)
C14A 0.072(15) 0.084(16) 0.044(13) 0.023(11) 0.019(11) 0.039(13)
C8A 0.059(9) 0.069(10) 0.025(10) 0.016(8) 0.030(8) 0.043(8)
C31A 0.109(16) 0.051(13) 0.051(14) 0.028(11) 0.020(12) 0.038(13)
C17I 0.029(10) 0.099(16) 0.054(15) 0.020(12) 0.016(11) 0.017(10)
C21A 0.068(15) 0.075(14) 0.074(19) 0.029(13) 0.052(14) 0.036(12)
C22A 0.086(17) 0.085(15) 0.073(18) 0.043(13) 0.041(15) 0.070(14)
C42A 0.077(13) 0.042(12) 0.056(15) 0.023(12) 0.032(13) 0.008(10)
C13I 0.044(13) 0.069(13) 0.037(14) 0.008(11) 0.014(11) 0.018(10)
C28A 0.060(12) 0.058(12) 0.037(13) 0.019(10) 0.027(11) 0.019(10)
C6A 0.062(14) 0.079(17) 0.063(14) 0.038(12) 0.023(12) 0.039(13)
C2A 0.053(13) 0.062(15) 0.093(17) 0.026(13) 0.038(12) 0.028(12)
C41A 0.088(16) 0.073(15) 0.023(12) 0.002(11) 0.012(12) 0.033(13)
C7A 0.12(2) 0.045(12) 0.099(17) 0.048(13) 0.081(16) 0.036(15)
C3I 0.091(6) 0.056(5) 0.075(6) 0.027(4) 0.053(5) 0.019(4)
C19I 0.070(14) 0.062(12) 0.043(13) 0.017(10) 0.024(11) 0.036(11)
C20A 0.11(2) 0.071(14) 0.043(15) 0.000(11) 0.056(16) 0.025(13)
C27I 0.061(13) 0.091(17) 0.063(14) 0.028(12) 0.010(11) 0.024(12)
C25A 0.051(13) 0.097(16) 0.082(18) 0.038(13) 0.029(14) 0.049(12)
C13A 0.074(15) 0.083(16) 0.040(13) 0.015(12) 0.027(12) 0.029(13)
C17A 0.12(2) 0.088(16) 0.071(17) 0.046(13) 0.049(15) 0.061(15)
C35A 0.065(13) 0.084(16) 0.070(16) 0.042(14) 0.038(12) 0.033(12)
C34A 0.128(19) 0.069(15) 0.055(16) 0.029(13) 0.060(14) 0.049(15)
C15I 0.118(18) 0.039(11) 0.042(14) 0.002(10) 0.060(13) 0.006(11)
C26A 0.065(14) 0.102(16) 0.041(14) 0.037(12) 0.032(11) 0.050(12)
C36A 0.070(14) 0.057(14) 0.074(16) 0.020(13) 0.047(13) 0.019(12)
C2I 0.091(6) 0.056(5) 0.075(6) 0.027(4) 0.053(5) 0.019(4)
C3A 0.082(15) 0.043(14) 0.103(18) 0.040(12) 0.045(13) 0.014(12)
C1I 0.067(14) 0.103(19) 0.086(19) 0.062(16) 0.056(14) 0.064(15)
C37A 0.053(12) 0.069(14) 0.053(14) 0.032(13) 0.031(11) 0.000(11)
C29I 0.102(18) 0.060(14) 0.078(16) 0.022(13) 0.055(14) 0.020(14)
C33A 0.072(14) 0.070(16) 0.076(17) 0.031(14) 0.034(13) 0.011(12)
C23A 0.073(15) 0.045(11) 0.075(17) 0.029(11) 0.034(13) 0.030(11)
C38A 0.105(18) 0.107(18) 0.030(12) 0.028(12) 0.049(13) 0.045(15)
C18I 0.074(14) 0.059(13) 0.053(15) 0.013(11) 0.018(13) 0.035(11)
C11A 0.064(15) 0.068(15) 0.080(16) 0.030(12) 0.014(12) 0.018(12)
C12A 0.082(17) 0.072(14) 0.075(15) 0.038(13) 0.029(13) 0.045(14)
C31I 0.066(13) 0.090(17) 0.021(11) 0.011(10) 0.016(9) -0.003(12)
C40A 0.052(13) 0.087(16) 0.10(2) 0.040(16) 0.037(13) 0.000(12)
C24A 0.066(15) 0.065(13) 0.073(16) 0.022(11) 0.024(13) 0.027(11)
C21I 0.067(10) 0.140(14) 0.059(9) 0.048(10) 0.042(7) 0.041(9)
C6I 0.091(6) 0.056(5) 0.075(6) 0.027(4) 0.053(5) 0.019(4)
C19A 0.064(14) 0.100(17) 0.050(15) 0.020(13) 0.001(14) 0.029(13)
C7I 0.091(6) 0.056(5) 0.075(6) 0.027(4) 0.053(5) 0.019(4)
C28I 0.073(10) 0.075(13) 0.102(14) 0.057(11) 0.008(9) 0.029(9)
C32A 0.088(15) 0.049(14) 0.076(17) 0.021(14) 0.029(14) 0.002(12)
C10A 0.030(11) 0.090(17) 0.089(17) 0.023(13) 0.013(11) 0.015(11)
C39A 0.084(16) 0.064(15) 0.071(18) 0.000(14) 0.011(15) 0.002(13)
C18A 0.089(19) 0.15(2) 0.11(3) 0.029(18) 0.063(18) 0.064(17)
C5I 0.15(2) 0.056(14) 0.065(15) -0.002(12) 0.054(15) 0.011(14)
C9I 0.20(2) 0.071(12) 0.102(14) 0.004(9) 0.084(13) -0.003(14)
C5A 0.10(2) 0.071(17) 0.096(19) 0.036(14) 0.022(15) 0.050(15)
C4A 0.101(19) 0.050(14) 0.14(2) 0.042(15) 0.032(17) 0.039(15)
N4D 0.146(17) 0.146(19) 0.146(18) 0.050(15) 0.038(18) 0.053(17)
C12D 0.15(3) 0.21(3) 0.14(2) 0.01(2) 0.00(2) 0.07(3)
C10D 0.15(2) 0.23(2) 0.17(2) 0.06(2) 0.11(2) 0.06(2)
O4D 0.18(2) 0.28(3) 0.36(4) 0.23(3) 0.08(2) 0.11(2)
C11D 0.28(4) 0.19(2) 0.25(3) 0.12(2) 0.05(3) 0.12(3)
N1D 0.159(9) 0.065(7) 0.129(9) 0.024(7) 0.086(7) 0.029(7)
C2D 0.159(9) 0.065(7) 0.129(9) 0.024(7) 0.086(7) 0.029(7)
C1D 0.159(9) 0.065(7) 0.129(9) 0.024(7) 0.086(7) 0.029(7)
C3D 0.159(9) 0.065(7) 0.129(9) 0.024(7) 0.086(7) 0.029(7)
C4D 0.148(10) 0.138(9) 0.101(8) -0.005(7) 0.072(7) 0.036(8)
N2D 0.148(10) 0.138(9) 0.101(8) -0.005(7) 0.072(7) 0.036(8)
C5D 0.148(10) 0.138(9) 0.101(8) -0.005(7) 0.072(7) 0.036(8)
C6D 0.148(10) 0.138(9) 0.101(8) -0.005(7) 0.072(7) 0.036(8)
N3D 0.088(12) 0.107(15) 0.152(17) 0.068(13) 0.034(11) 0.063(12)
C8D 0.16(3) 0.15(3) 0.144(19) 0.064(18) -0.016(16) -0.04(2)
C9D 0.19(3) 0.13(2) 0.38(4) 0.13(3) 0.18(3) 0.14(2)
C7D 0.074(12) 0.126(19) 0.096(16) 0.067(14) 0.062(10) 0.059(12)
O1H 0.180(14) 0.030(7) 0.150(14) 0.025(8) 0.135(12) 0.014(8)
C34J 0.07(3) 0.091(16) 0.13(3) 0.05(2) 0.06(3) 0.022(13)
C35J 0.077(10) 0.082(12) 0.108(13) 0.038(10) 0.014(8) 0.017(8)
C36J 0.077(10) 0.082(12) 0.108(13) 0.038(10) 0.014(8) 0.017(8)
C10I 0.28(8) 0.06(2) 0.26(8) 0.08(5) 0.23(7) 0.03(5)
C4I 0.091(6) 0.056(5) 0.075(6) 0.027(4) 0.053(5) 0.019(4)
C12I 0.23(6) 0.03(4) 0.12(4) -0.04(3) 0.11(5) -0.05(4)
C11I 0.19(4) 0.18(9) 0.10(6) -0.09(5) 0.00(3) 0.00(6)
C16I 0.061(11) 0.090(14) 0.060(9) 0.032(10) 0.041(8) 0.044(10)
C24I 0.08(2) 0.17(2) 0.08(2) 0.051(17) 0.021(16) 0.064(16)
C23I 0.104(18) 0.17(2) 0.058(18) 0.046(18) 0.019(14) -0.004(15)
C22I 0.10(2) 0.16(3) 0.062(15) 0.04(2) 0.057(16) 0.04(2)
C34I 0.12(2) 0.19(3) 0.12(2) 0.05(2) 0.035(17) -0.02(2)
C35I 0.091(19) 0.12(2) 0.09(2) 0.020(17) -0.026(14) 0.013(16)
C36I 0.13(3) 0.13(2) 0.19(3) -0.014(17) 0.01(2) 0.044(18)
C33J 0.077(10) 0.082(12) 0.108(13) 0.038(10) 0.014(8) 0.017(8)
C22J 0.067(10) 0.140(14) 0.059(9) 0.048(10) 0.042(7) 0.041(9)
C23J 0.067(10) 0.140(14) 0.059(9) 0.048(10) 0.042(7) 0.041(9)
C24J 0.067(10) 0.140(14) 0.059(9) 0.048(10) 0.042(7) 0.041(9)
C11J 0.21(4) 0.14(5) 0.07(3) 0.02(3) 0.05(2) -0.04(3)
C12J 0.34(5) 0.06(3) 0.17(5) 0.05(3) 0.19(5) 0.07(4)
C10J 0.15(4) 0.10(2) 0.06(3) 0.002(19) 0.00(3) -0.06(2)

loop_
_atom_type_symbol
_atom_type_description
_atom_type_scat_dispersion_real
_atom_type_scat_dispersion_imag
_atom_type_scat_source
C C 0.0181 0.0091 'International Tables Vol C Tables 4.2.6.8 and 6.1.1.4'
H H 0.0000 0.0000 'International Tables Vol C Tables 4.2.6.8 and 6.1.1.4'
N N 0.0311 0.0180 'International Tables Vol C Tables 4.2.6.8 and 6.1.1.4'
O O 0.0492 0.0322 'International Tables Vol C Tables 4.2.6.8 and 6.1.1.4'
Rh Rh 0.0927 3.6045 'International Tables Vol C Tables 4.2.6.8 and 6.1.1.4'

loop_
_geom_angle_atom_site_label_1
_geom_angle_atom_site_label_2
_geom_angle_atom_site_label_3
_geom_angle
_geom_angle_site_symmetry_1
_geom_angle_site_symmetry_3
_geom_angle_publ_flag
O10A Rh4 Rh3 87.7(3) 2_566 . ?
O10A Rh4 O6A 90.2(4) 2_566 2_566 ?
O10A Rh4 O2H 95.0(5) 2_566 . ?
O4I Rh4 Rh3 88.7(3) . . ?
O4I Rh4 O10A 176.2(5) . 2_566 ?
O4I Rh4 O6A 90.9(5) . 2_566 ?
O4I Rh4 O2H 88.6(5) . . ?
O6I Rh4 Rh3 88.4(4) . . ?
O6I Rh4 O10A 88.6(4) . 2_566 ?
O6I Rh4 O4I 90.1(5) . . ?
O6I Rh4 O6A 176.8(6) . 2_566 ?
O6I Rh4 O2H 90.4(5) . . ?
O6A Rh4 Rh3 88.5(4) 2_566 . ?
O6A Rh4 O2H 92.7(5) 2_566 . ?
O2H Rh4 Rh3 177.0(4) . . ?
O9A Rh3 Rh4 88.2(3) 2_566 . ?
O9A Rh3 O3I 175.7(5) 2_566 . ?
O9A Rh3 O2D 94.8(6) 2_566 . ?
O5I Rh3 Rh4 88.0(4) . . ?
O5I Rh3 O9A 89.6(4) . 2_566 ?
O5I Rh3 O3I 92.2(4) . . ?
O5I Rh3 O2D 94.5(6) . . ?
O3I Rh3 Rh4 88.0(3) . . ?
O3I Rh3 O2D 88.9(6) . . ?
O2D Rh3 Rh4 176.2(5) . . ?
O5A Rh3 Rh4 88.0(4) 2_566 . ?
O5A Rh3 O9A 89.0(4) 2_566 2_566 ?
O5A Rh3 O5I 175.7(6) 2_566 . ?
O5A Rh3 O3I 88.9(4) 2_566 . ?
O5A Rh3 O2D 89.7(6) 2_566 . ?
O8I Rh6 Rh5 87.8(3) . . ?
O8I Rh6 O3H 92.0(5) . . ?
O10I Rh6 Rh5 89.3(3) . . ?
O10I Rh6 O8I 90.1(5) . . ?
O10I Rh6 O7A 91.4(4) . . ?
O10I Rh6 O3A 177.5(5) . . ?
O10I Rh6 O3H 90.8(5) . . ?
O7A Rh6 Rh5 87.2(3) . . ?
O7A Rh6 O8I 174.7(5) . . ?
O7A Rh6 O3H 93.0(5) . . ?
O3A Rh6 Rh5 88.8(3) . . ?
O3A Rh6 O8I 88.2(5) . . ?
O3A Rh6 O7A 90.1(4) . . ?
O3A Rh6 O3H 91.1(5) . . ?
O3H Rh6 Rh5 179.7(4) . . ?
Rh1 Rh2 O1H 173.6(4) . . ?
O2A Rh2 Rh1 87.7(3) 2_566 . ?
O2A Rh2 O2I 92.8(5) 2_566 . ?
O2A Rh2 O11A 87.2(5) 2_566 . ?
O2A Rh2 O12I 176.3(5) 2_566 . ?
O2A Rh2 O1H 86.6(5) 2_566 . ?
O2I Rh2 Rh1 88.8(4) . . ?
O2I Rh2 O11A 177.5(5) . . ?
O2I Rh2 O12I 88.1(5) . . ?
O2I Rh2 O1H 94.3(5) . . ?
O11A Rh2 Rh1 88.8(3) . . ?
O11A Rh2 O12I 91.7(5) . . ?
O11A Rh2 O1H 88.1(4) . . ?
O12I Rh2 Rh1 88.7(3) . . ?
O12I Rh2 O1H 97.0(5) . . ?
O8A Rh5 Rh6 88.8(3) . . ?
O8A Rh5 O4A 91.2(5) . . ?
O8A Rh5 O9I 92.0(4) . . ?
O8A Rh5 O7I 177.9(5) . . ?
O8A Rh5 O3D 90.4(5) . . ?
O4A Rh5 Rh6 87.2(3) . . ?
O4A Rh5 O3D 94.0(4) . . ?
O9I Rh5 Rh6 87.6(3) . . ?
O9I Rh5 O4A 173.9(4) . . ?
O9I Rh5 O3D 91.2(4) . . ?
O7I Rh5 Rh6 89.2(3) . . ?
O7I Rh5 O4A 88.6(5) . . ?
O7I Rh5 O9I 88.0(4) . . ?
O7I Rh5 O3D 91.7(5) . . ?
O3D Rh5 Rh6 178.5(3) . . ?
O12A Rh1 Rh2 88.8(3) . . ?
O12A Rh1 O11I 91.7(5) . . ?
O12A Rh1 O1D 90.7(5) . . ?
O1A Rh1 Rh2 89.6(3) 2_566 . ?
O1A Rh1 O12A 87.2(5) 2_566 . ?
O1A Rh1 O11I 177.2(5) 2_566 . ?
O1A Rh1 O1D 91.5(6) 2_566 . ?
O1I Rh1 Rh2 88.0(3) . . ?
O1I Rh1 O12A 176.7(5) . . ?
O1I Rh1 O1A 93.5(5) . 2_566 ?
O1I Rh1 O11I 87.4(5) . . ?
O1I Rh1 O1D 92.5(5) . . ?
O11I Rh1 Rh2 87.8(4) . . ?
O11I Rh1 O1D 91.1(6) . . ?
O1D Rh1 Rh2 178.8(4) . . ?
C22A O8A Rh5 117.3(11) . . ?
C29A O9A Rh3 119.1(10) . 2_566 ?
C36A O12A Rh1 117.5(10) . . ?
C29A O10A Rh4 119.5(10) . 2_566 ?
C20I O8I Rh6 119.5(11) . . ?
C8A O4A Rh5 121.1(10) . . ?
C25I O9I Rh5 118.2(10) . . ?
C25I O10I Rh6 118.7(10) . . ?
C22A O7A Rh6 120.2(12) . . ?
C8A O3A Rh6 118.9(10) . . ?
C1A O1A Rh1 117.2(11) . 2_566 ?
C8I O4I Rh4 119.6(11) . . ?
C20I O7I Rh5 118.5(11) . . ?
C13I O5I Rh3 119.4(11) . . ?
C1A O2A Rh2 120.3(11) . 2_566 ?
C8I O3I Rh3 119.2(12) . . ?
C1I O1I Rh1 119.0(13) . . ?
C32I O11I Rh1 117.7(11) . . ?
C4D O2D Rh3 114.4(18) . . ?
C1I O2I Rh2 118.8(11) . . ?
C15A O5A Rh3 119.2(12) . 2_566 ?
C7D O3D Rh5 114.8(15) . . ?
C13I O6I Rh4 120.6(12) . . ?
C36A O11A Rh2 117.9(11) . . ?
C15A O6A Rh4 118.7(12) . 2_566 ?
C32I O12I Rh2 117.2(10) . . ?
C1D O1D Rh1 121.2(19) . . ?
N4A N3A C20A 118.0(17) . . ?
N2A N1A C6A 115.4(17) . . ?
O9I C25I C26I 117.4(16) . . ?
O10I C25I O9I 125.4(14) . . ?
O10I C25I C26I 117.2(15) . . ?
N3A N4A C27A 111.7(17) . . ?
N6A N5A C34A 111.3(17) . . ?
C14A C9A C8A 118.8(17) . . ?
C14A C9A C10A 124.0(18) . . ?
C10A C9A C8A 117.0(17) . . ?
C29I C30I C32I 120.8(17) . . ?
C29I C30I C31I 118.4(17) . . ?
C31I C30I C32I 120.8(18) . . ?
C27I C26I C25I 120.5(17) . . ?
C27I C26I C31I 118.8(17) . . ?
C31I C26I C25I 120.3(17) . . ?
O11I C32I O12I 128.6(15) . . ?
O11I C32I C30I 112.5(16) . . ?
O12I C32I C30I 118.7(16) . . ?
N5A N6A C41A 111.1(17) . . ?
O8I C20I O7I 124.6(16) . . ?
O8I C20I C18I 121.0(17) . . ?
O7I C20I C18I 114.5(18) . . ?
O9A C29A O10A 125.1(14) . . ?
O9A C29A C30A 118.2(17) . . ?
O10A C29A C30A 116.7(16) . . ?
C31A C30A C29A 122.6(18) . . ?
C35A C30A C29A 118.8(18) . . ?
C35A C30A C31A 118.1(16) . . ?
N4A C27A C26A 113.5(17) . . ?
C28A C27A N4A 125.0(17) . . ?
C28A C27A C26A 121.5(18) . . ?
O4I C8I C6I 117.4(19) . . ?
O3I C8I O4I 124.4(16) . . ?
O3I C8I C6I 118.2(19) . . ?
N1A N2A C13A 112.7(17) . . ?
C19I C14I C13I 118.2(17) . . ?
C15I C14I C13I 121.4(18) . . ?
C15I C14I C19I 120.3(17) . . ?
O5A C15A C16A 117.8(19) . . ?
O6A C15A O5A 125.3(17) . . ?
O6A C15A C16A 116.9(18) . . ?
O1A C1A O2A 125.1(16) . . ?
O1A C1A C2A 114.3(18) . . ?
O2A C1A C2A 120.6(18) . . ?
C21A C16A C15A 119(2) . . ?
C17A C16A C15A 122(2) . . ?
C17A C16A C21A 119.4(19) . . ?
C9A C14A H14A 122.1 . . ?
C9A C14A C13A 115.7(18) . . ?
C13A C14A H14A 122.1 . . ?
O4A C8A O3A 123.3(15) . . ?
O4A C8A C9A 122.2(15) . . ?
O3A C8A C9A 113.9(15) . . ?
C30A C31A H31A 119.4 . . ?
C32A C31A C30A 121.3(19) . . ?
C32A C31A H31A 119.4 . . ?
C18I C17I H17I 118.9 . . ?
C18I C17I C16I 122.2(17) . . ?
C16I C17I H17I 118.9 . . ?
C16A C21A H21A 120.8 . . ?
C20A C21A C16A 118.4(19) . . ?
C20A C21A H21A 120.8 . . ?
O8A C22A C23A 113.5(18) . . ?
O7A C22A O8A 125.7(18) . . ?
O7A C22A C23A 121(2) . . ?
C41A C42A H42A 121.0 . . ?
C37A C42A H42A 121.0 . . ?
C37A C42A C41A 118.1(17) . . ?
O5I C13I O6I 123.4(17) . . ?
O5I C13I C14I 118.9(17) . . ?
O6I C13I C14I 117.6(18) . . ?
C27A C28A H28A 121.1 . . ?
C27A C28A C23A 117.9(18) . . ?
C23A C28A H28A 121.1 . . ?
C7A C6A N1A 124(2) . . ?
C5A C6A N1A 115.5(19) . . ?
C5A C6A C7A 120(2) . . ?
C7A C2A C1A 117.0(19) . . ?
C3A C2A C1A 121(2) . . ?
C3A C2A C7A 121.4(18) . . ?
C42A C41A N6A 123.9(19) . . ?
C40A C41A N6A 114(2) . . ?
C40A C41A C42A 122.2(19) . . ?
C6A C7A H7A 120.8 . . ?
C2A C7A C6A 118.4(18) . . ?
C2A C7A H7A 120.8 . . ?
C2I C3I H3I 118.4 . . ?
C4I C3I H3I 118.4 . . ?
C4I C3I C2I 123.3(17) . . ?
C14I C19I H19I 120.4 . . ?
C14I C19I C18I 119.2(17) . . ?
C18I C19I H19I 120.4 . . ?
C21A C20A N3A 118(2) . . ?
C21A C20A C19A 126(2) . . ?
C19A C20A N3A 117(2) . . ?
C26I C27I H27I 119.3 . . ?
C26I C27I C28I 121.5(17) . . ?
C28I C27I H27I 119.3 . . ?
C26A C25A H25A 118.4 . . ?
C26A C25A C24A 123.2(17) . . ?
C24A C25A H25A 118.4 . . ?
C14A C13A N2A 112.6(18) . . ?
C12A C13A N2A 125(2) . . ?
C12A C13A C14A 122.2(19) . . ?
C16A C17A H17A 119.0 . . ?
C16A C17A C18A 122(2) . . ?
C18A C17A H17A 119.0 . . ?
C30A C35A H35A 119.1 . . ?
C30A C35A C34A 121.8(18) . . ?
C34A C35A H35A 119.1 . . ?
C35A C34A N5A 114.5(18) . . ?
C33A C34A N5A 128(2) . . ?
C33A C34A C35A 117(2) . . ?
C14I C15I H15I 119.8 . . ?
C14I C15I C16I 120.4(16) . . ?
C16I C15I H15I 119.8 . . ?
C27A C26A H26A 121.0 . . ?
C25A C26A C27A 118.0(18) . . ?
C25A C26A H26A 121.0 . . ?
O12A C36A O11A 126.8(17) . . ?
O12A C36A C37A 115.5(17) . . ?
O11A C36A C37A 117.6(19) . . ?
C3I C2I C1I 122.7(18) . . ?
C7I C2I C3I 115.5(18) . . ?
C7I C2I C1I 121.7(19) . . ?
C2A C3A H3A 120.3 . . ?
C4A C3A C2A 119(2) . . ?
C4A C3A H3A 120.3 . . ?
O1I C1I O2I 125.0(18) . . ?
O1I C1I C2I 116(2) . . ?
O2I C1I C2I 119.3(19) . . ?
C42A C37A C36A 120.7(17) . . ?
C38A C37A C42A 119.0(18) . . ?
C38A C37A C36A 120(2) . . ?
C30I C29I H29I 119.2 . . ?
C30I C29I C28I 121.5(18) . . ?
C28I C29I H29I 119.2 . . ?
C34A C33A H33A 119.4 . . ?
C34A C33A C32A 121.2(19) . . ?
C32A C33A H33A 119.4 . . ?
C28A C23A C22A 117.7(19) . . ?
C28A C23A C24A 123.8(19) . . ?
C24A C23A C22A 118(2) . . ?
C37A C38A H38A 118.8 . . ?
C39A C38A C37A 122(2) . . ?
C39A C38A H38A 118.8 . . ?
C17I C18I C20I 122.7(19) . . ?
C17I C18I C19I 119.8(19) . . ?
C19I C18I C20I 117.2(18) . . ?
C12A C11A H11A 121.3 . . ?
C12A C11A C10A 117.5(18) . . ?
C10A C11A H11A 121.3 . . ?
C13A C12A C11A 119.2(19) . . ?
C13A C12A H12A 120.4 . . ?
C11A C12A H12A 120.4 . . ?
C30I C31I H31I 119.4 . . ?
C26I C31I C30I 121.1(17) . . ?
C26I C31I H31I 119.4 . . ?
C41A C40A H40A 121.9 . . ?
C41A C40A C39A 116(2) . . ?
C39A C40A H40A 121.9 . . ?
C25A C24A H24A 122.3 . . ?
C23A C24A C25A 115.5(19) . . ?
C23A C24A H24A 122.3 . . ?
C24I C21I C16I 111.4(18) . . ?
C23I C21I C16I 106.0(17) . . ?
C23I C21I C24I 112(2) . . ?
C22I C21I C16I 112(3) . . ?
C22I C21I C24I 104(3) . . ?
C22I C21I C23I 112(3) . . ?
C22J C21I C16I 113(7) . . ?
C23J C21I C16I 124(3) . . ?
C23J C21I C22J 122(7) . . ?
C24J C21I C16I 93(3) . . ?
C24J C21I C22J 95(7) . . ?
C24J C21I C23J 91(5) . . ?
C7I C6I C8I 120.5(19) . . ?
C5I C6I C8I 120.5(19) . . ?
C5I C6I C7I 119.0(18) . . ?
C20A C19A H19A 121.6 . . ?
C18A C19A C20A 117(2) . . ?
C18A C19A H19A 121.6 . . ?
C2I C7I H7I 119.1 . . ?
C6I C7I C2I 121.8(19) . . ?
C6I C7I H7I 119.1 . . ?
C27I C28I C33J 121.2(17) . . ?
C29I C28I C27I 118.3(18) . . ?
C29I C28I C33J 120.5(19) . . ?
C31A C32A C33A 120(2) . . ?
C31A C32A H32A 119.9 . . ?
C33A C32A H32A 119.9 . . ?
C9A C10A C11A 121.2(17) . . ?
C9A C10A H10A 119.4 . . ?
C11A C10A H10A 119.4 . . ?
C38A C39A C40A 122(2) . . ?
C38A C39A H39A 119.0 . . ?
C40A C39A H39A 119.0 . . ?
C17A C18A H18A 121.2 . . ?
C19A C18A C17A 118(2) . . ?
C19A C18A H18A 121.2 . . ?
C6I C5I H5I 117.8 . . ?
C6I C5I C4I 124(2) . . ?
C4I C5I H5I 117.8 . . ?
C4I C9I C10I 95(3) . . ?
C4I C9I C12I 108(3) . . ?
C4I C9I C11I 106(4) . . ?
C4I C9I C11J 111(3) . . ?
C4I C9I C12J 99(3) . . ?
C12I C9I C10I 109(2) . . ?
C12I C9I C11I 110(2) . . ?
C11I C9I C10I 127(5) . . ?
C12J C9I C11J 110(2) . . ?
C10J C9I C4I 112(2) . . ?
C10J C9I C11J 112(3) . . ?
C10J C9I C12J 112(2) . . ?
C6A C5A H5A 121.0 . . ?
C4A C5A C6A 118.0(19) . . ?
C4A C5A H5A 121.0 . . ?
C3A C4A C5A 122.3(19) . . ?
C3A C4A H4A 118.9 . . ?
C5A C4A H4A 118.9 . . ?
C12D N4D C10D 132(3) . . ?
C11D N4D C12D 111(4) . . ?
C11D N4D C10D 117(4) . . ?
N4D C12D H12H 109.5 . . ?
N4D C12D H12I 109.5 . . ?
N4D C12D H12J 109.5 . . ?
H12H C12D H12I 109.5 . . ?
H12H C12D H12J 109.5 . . ?
H12I C12D H12J 109.5 . . ?
N4D C10D H10H 131.8 . . ?
N4D C10D O4D 96(3) . . ?
O4D C10D H10H 131.8 . . ?
N4D C11D H11H 109.5 . . ?
N4D C11D H11I 109.5 . . ?
N4D C11D H11J 109.5 . . ?
H11H C11D H11I 109.5 . . ?
H11H C11D H11J 109.5 . . ?
H11I C11D H11J 109.5 . . ?
C1D N1D C2D 122(3) . . ?
C1D N1D C3D 116(2) . . ?
C3D N1D C2D 122(2) . . ?
N1D C2D H2DA 109.5 . . ?
N1D C2D H2DB 109.5 . . ?
N1D C2D H2DC 109.5 . . ?
H2DA C2D H2DB 109.5 . . ?
H2DA C2D H2DC 109.5 . . ?
H2DB C2D H2DC 109.5 . . ?
O1D C1D N1D 129(3) . . ?
O1D C1D H1D 115.3 . . ?
N1D C1D H1D 115.3 . . ?
N1D C3D H3DA 109.5 . . ?
N1D C3D H3DB 109.5 . . ?
N1D C3D H3DC 109.5 . . ?
H3DA C3D H3DB 109.5 . . ?
H3DA C3D H3DC 109.5 . . ?
H3DB C3D H3DC 109.5 . . ?
O2D C4D H4D 121.2 . . ?
O2D C4D N2D 118(3) . . ?
N2D C4D H4D 121.2 . . ?
C4D N2D C5D 124(2) . . ?
C4D N2D C6D 112(2) . . ?
C5D N2D C6D 124(2) . . ?
N2D C5D H5DA 109.5 . . ?
N2D C5D H5DB 109.5 . . ?
N2D C5D H5DC 109.5 . . ?
H5DA C5D H5DB 109.5 . . ?
H5DA C5D H5DC 109.5 . . ?
H5DB C5D H5DC 109.5 . . ?
N2D C6D H6DA 109.5 . . ?
N2D C6D H6DB 109.5 . . ?
N2D C6D H6DC 109.5 . . ?
H6DA C6D H6DB 109.5 . . ?
H6DA C6D H6DC 109.5 . . ?
H6DB C6D H6DC 109.5 . . ?
C8D N3D C9D 128(3) . . ?
C7D N3D C8D 113(3) . . ?
C7D N3D C9D 119(3) . . ?
N3D C8D H8DA 109.5 . . ?
N3D C8D H8DB 109.5 . . ?
N3D C8D H8DC 109.5 . . ?
H8DA C8D H8DB 109.5 . . ?
H8DA C8D H8DC 109.5 . . ?
H8DB C8D H8DC 109.5 . . ?
N3D C9D H9DA 109.5 . . ?
N3D C9D H9DB 109.5 . . ?
N3D C9D H9DC 109.5 . . ?
H9DA C9D H9DB 109.5 . . ?
H9DA C9D H9DC 109.5 . . ?
H9DB C9D H9DC 109.5 . . ?
O3D C7D N3D 132(2) . . ?
O3D C7D H7D 114.0 . . ?
N3D C7D H7D 114.0 . . ?
H34A C34J H34B 109.5 . . ?
H34A C34J H34C 109.5 . . ?
H34B C34J H34C 109.5 . . ?
C33J C34J H34A 109.5 . . ?
C33J C34J H34B 109.5 . . ?
C33J C34J H34C 109.5 . . ?
H35B C35J H35C 109.5 . . ?
H35B C35J H35D 109.5 . . ?
H35C C35J H35D 109.5 . . ?
C33J C35J H35B 109.5 . . ?
C33J C35J H35C 109.5 . . ?
C33J C35J H35D 109.5 . . ?
H36A C36J H36B 109.5 . . ?
H36A C36J H36C 109.5 . . ?
H36B C36J H36C 109.5 . . ?
C33J C36J H36A 109.5 . . ?
C33J C36J H36B 109.5 . . ?
C33J C36J H36C 109.5 . . ?
C9I C10I H10B 109.5 . . ?
C9I C10I H10C 109.5 . . ?
C9I C10I H10D 109.5 . . ?
H10B C10I H10C 109.5 . . ?
H10B C10I H10D 109.5 . . ?
H10C C10I H10D 109.5 . . ?
C3I C4I C9I 121.0(16) . . ?
C5I C4I C3I 115.7(18) . . ?
C5I C4I C9I 121.9(17) . . ?
C9I C12I H12B 109.5 . . ?
C9I C12I H12C 109.5 . . ?
C9I C12I H12D 109.5 . . ?
H12B C12I H12C 109.5 . . ?
H12B C12I H12D 109.5 . . ?
H12C C12I H12D 109.5 . . ?
C9I C11I H11B 109.5 . . ?
C9I C11I H11C 109.5 . . ?
C9I C11I H11D 109.5 . . ?
H11B C11I H11C 109.5 . . ?
H11B C11I H11D 109.5 . . ?
H11C C11I H11D 109.5 . . ?
C17I C16I C15I 117.8(16) . . ?
C17I C16I C21I 120.5(17) . . ?
C15I C16I C21I 121.6(17) . . ?
C21I C24I H24B 109.5 . . ?
C21I C24I H24C 109.5 . . ?
C21I C24I H24D 109.5 . . ?
H24B C24I H24C 109.5 . . ?
H24B C24I H24D 109.5 . . ?
H24C C24I H24D 109.5 . . ?
C21I C23I H23A 109.5 . . ?
C21I C23I H23B 109.5 . . ?
C21I C23I H23C 109.5 . . ?
H23A C23I H23B 109.5 . . ?
H23A C23I H23C 109.5 . . ?
H23B C23I H23C 109.5 . . ?
C21I C22I H22A 109.5 . . ?
C21I C22I H22B 109.5 . . ?
C21I C22I H22C 109.5 . . ?
H22A C22I H22B 109.5 . . ?
H22A C22I H22C 109.5 . . ?
H22B C22I H22C 109.5 . . ?
H34D C34I H34E 109.5 . . ?
H34D C34I H34F 109.5 . . ?
H34E C34I H34F 109.5 . . ?
C33J C34I H34D 109.5 . . ?
C33J C34I H34E 109.5 . . ?
C33J C34I H34F 109.5 . . ?
H35E C35I H35F 109.5 . . ?
H35E C35I H35G 109.5 . . ?
H35F C35I H35G 109.5 . . ?
C33J C35I H35E 109.5 . . ?
C33J C35I H35F 109.5 . . ?
C33J C35I H35G 109.5 . . ?
H36D C36I H36E 109.5 . . ?
H36D C36I H36F 109.5 . . ?
H36E C36I H36F 109.5 . . ?
C33J C36I H36D 109.5 . . ?
C33J C36I H36E 109.5 . . ?
C33J C36I H36F 109.5 . . ?
C28I C33J C34J 116(3) . . ?
C28I C33J C35J 103(3) . . ?
C28I C33J C35I 113.2(18) . . ?
C28I C33J C36I 108(2) . . ?
C34J C33J C35J 106(2) . . ?
C36J C33J C28I 110(3) . . ?
C36J C33J C34J 112(2) . . ?
C36J C33J C35J 110(2) . . ?
C34I C33J C28I 112(2) . . ?
C34I C33J C35I 109.8(17) . . ?
C34I C33J C36I 108.8(18) . . ?
C35I C33J C36I 105.6(17) . . ?
C21I C22J H22D 109.5 . . ?
C21I C22J H22E 109.5 . . ?
C21I C22J H22F 109.5 . . ?
H22D C22J H22E 109.5 . . ?
H22D C22J H22F 109.5 . . ?
H22E C22J H22F 109.5 . . ?
C21I C23J H23D 109.5 . . ?
C21I C23J H23E 109.5 . . ?
C21I C23J H23F 109.5 . . ?
H23D C23J H23E 109.5 . . ?
H23D C23J H23F 109.5 . . ?
H23E C23J H23F 109.5 . . ?
C21I C24J H24E 109.5 . . ?
C21I C24J H24F 109.5 . . ?
C21I C24J H24G 109.5 . . ?
H24E C24J H24F 109.5 . . ?
H24E C24J H24G 109.5 . . ?
H24F C24J H24G 109.5 . . ?
C9I C11J H11E 109.5 . . ?
C9I C11J H11F 109.5 . . ?
C9I C11J H11G 109.5 . . ?
H11E C11J H11F 109.5 . . ?
H11E C11J H11G 109.5 . . ?
H11F C11J H11G 109.5 . . ?
C9I C12J H12E 109.5 . . ?
C9I C12J H12F 109.5 . . ?
C9I C12J H12G 109.5 . . ?
H12E C12J H12F 109.5 . . ?
H12E C12J H12G 109.5 . . ?
H12F C12J H12G 109.5 . . ?
C9I C10J H10E 109.5 . . ?
C9I C10J H10F 109.5 . . ?
C9I C10J H10G 109.5 . . ?
H10E C10J H10F 109.5 . . ?
H10E C10J H10G 109.5 . . ?
H10F C10J H10G 109.5 . . ?

loop_
_geom_bond_atom_site_label_1
_geom_bond_atom_site_label_2
_geom_bond_distance
_geom_bond_site_symmetry_2
_geom_bond_publ_flag
Rh4 Rh3 2.3879(19) . ?
Rh4 O10A 2.010(10) 2_566 ?
Rh4 O4I 1.993(10) . ?
Rh4 O6I 1.973(11) . ?
Rh4 O6A 2.013(11) 2_566 ?
Rh4 O2H 2.328(13) . ?
Rh3 O9A 2.019(9) 2_566 ?
Rh3 O5I 2.014(11) . ?
Rh3 O3I 2.021(10) . ?
Rh3 O2D 2.246(17) . ?
Rh3 O5A 2.000(11) 2_566 ?
Rh6 Rh5 2.3832(19) . ?
Rh6 O8I 2.006(11) . ?
Rh6 O10I 1.957(10) . ?
Rh6 O7A 1.997(10) . ?
Rh6 O3A 1.985(10) . ?
Rh6 O3H 2.303(12) . ?
Rh2 Rh1 2.3924(19) . ?
Rh2 O2A 1.992(10) 2_566 ?
Rh2 O2I 1.995(12) . ?
Rh2 O11A 2.010(12) . ?
Rh2 O12I 2.012(11) . ?
Rh2 O1H 2.401(13) . ?
Rh5 O8A 1.991(10) . ?
Rh5 O4A 2.003(10) . ?
Rh5 O9I 1.997(10) . ?
Rh5 O7I 1.992(10) . ?
Rh5 O3D 2.291(12) . ?
Rh1 O12A 2.019(12) . ?
Rh1 O1A 2.018(11) 2_566 ?
Rh1 O1I 2.017(13) . ?
Rh1 O11I 2.033(12) . ?
Rh1 O1D 2.278(15) . ?
O8A C22A 1.29(2) . ?
O9A C29A 1.255(19) . ?
O12A C36A 1.29(2) . ?
O10A C29A 1.275(19) . ?
O8I C20I 1.28(2) . ?
O4A C8A 1.253(18) . ?
O9I C25I 1.297(18) . ?
O10I C25I 1.278(18) . ?
O7A C22A 1.24(2) . ?
O3A C8A 1.301(17) . ?
O1A C1A 1.29(2) . ?
O4I C8I 1.29(2) . ?
O7I C20I 1.294(19) . ?
O5I C13I 1.28(2) . ?
O2A C1A 1.30(2) . ?
O3I C8I 1.28(2) . ?
O1I C1I 1.27(2) . ?
O11I C32I 1.244(18) . ?
O2D C4D 1.24(3) . ?
O2I C1I 1.30(2) . ?
O5A C15A 1.29(2) . ?
O3D C7D 1.18(2) . ?
O6I C13I 1.29(2) . ?
O11A C36A 1.29(2) . ?
O6A C15A 1.26(2) . ?
O12I C32I 1.275(18) . ?
O1D C1D 1.17(2) . ?
N3A N4A 1.266(17) . ?
N3A C20A 1.44(2) . ?
N1A N2A 1.212(19) . ?
N1A C6A 1.42(2) . ?
C25I C26I 1.52(2) . ?
N4A C27A 1.42(2) . ?
N5A N6A 1.220(18) . ?
N5A C34A 1.48(2) . ?
C9A C14A 1.30(2) . ?
C9A C8A 1.51(2) . ?
C9A C10A 1.34(2) . ?
C30I C32I 1.53(2) . ?
C30I C29I 1.39(2) . ?
C30I C31I 1.42(2) . ?
C26I C27I 1.38(2) . ?
C26I C31I 1.38(2) . ?
N6A C41A 1.46(2) . ?
C20I C18I 1.49(3) . ?
C29A C30A 1.50(2) . ?
C30A C31A 1.41(2) . ?
C30A C35A 1.35(2) . ?
C27A C28A 1.38(2) . ?
C27A C26A 1.43(2) . ?
C8I C6I 1.49(2) . ?
N2A C13A 1.51(2) . ?
C14I C13I 1.47(2) . ?
C14I C19I 1.40(2) . ?
C14I C15I 1.38(2) . ?
C15A C16A 1.49(2) . ?
C1A C2A 1.52(2) . ?
C16A C21A 1.36(2) . ?
C16A C17A 1.35(3) . ?
C14A H14A 0.9300 . ?
C14A C13A 1.46(3) . ?
C31A H31A 0.9300 . ?
C31A C32A 1.31(2) . ?
C17I H17I 0.9300 . ?
C17I C18I 1.35(2) . ?
C17I C16I 1.41(2) . ?
C21A H21A 0.9300 . ?
C21A C20A 1.33(3) . ?
C22A C23A 1.54(3) . ?
C42A H42A 0.9300 . ?
C42A C41A 1.40(3) . ?
C42A C37A 1.37(2) . ?
C28A H28A 0.9300 . ?
C28A C23A 1.39(2) . ?
C6A C7A 1.40(2) . ?
C6A C5A 1.40(3) . ?
C2A C7A 1.39(3) . ?
C2A C3A 1.37(2) . ?
C41A C40A 1.36(2) . ?
C7A H7A 0.9300 . ?
C3I H3I 0.9300 . ?
C3I C2I 1.42(3) . ?
C3I C4I 1.39(2) . ?
C19I H19I 0.9300 . ?
C19I C18I 1.41(2) . ?
C20A C19A 1.38(3) . ?
C27I H27I 0.9300 . ?
C27I C28I 1.41(3) . ?
C25A H25A 0.9300 . ?
C25A C26A 1.37(2) . ?
C25A C24A 1.42(3) . ?
C13A C12A 1.36(2) . ?
C17A H17A 0.9300 . ?
C17A C18A 1.43(3) . ?
C35A H35A 0.9300 . ?
C35A C34A 1.42(3) . ?
C34A C33A 1.36(3) . ?
C15I H15I 0.9300 . ?
C15I C16I 1.41(2) . ?
C26A H26A 0.9300 . ?
C36A C37A 1.49(3) . ?
C2I C1I 1.46(3) . ?
C2I C7I 1.40(2) . ?
C3A H3A 0.9300 . ?
C3A C4A 1.36(3) . ?
C37A C38A 1.37(2) . ?
C29I H29I 0.9300 . ?
C29I C28I 1.39(3) . ?
C33A H33A 0.9300 . ?
C33A C32A 1.39(3) . ?
C23A C24A 1.41(2) . ?
C38A H38A 0.9300 . ?
C38A C39A 1.29(3) . ?
C11A H11A 0.9300 . ?
C11A C12A 1.36(2) . ?
C11A C10A 1.42(3) . ?
C12A H12A 0.9300 . ?
C31I H31I 0.9300 . ?
C40A H40A 0.9300 . ?
C40A C39A 1.41(3) . ?
C24A H24A 0.9300 . ?
C21I C16I 1.506(16) . ?
C21I C24I 1.500(17) . ?
C21I C23I 1.495(17) . ?
C21I C22I 1.493(17) . ?
C21I C22J 1.498(19) . ?
C21I C23J 1.497(19) . ?
C21I C24J 1.497(19) . ?
C6I C7I 1.37(2) . ?
C6I C5I 1.36(3) . ?
C19A H19A 0.9300 . ?
C19A C18A 1.37(3) . ?
C7I H7I 0.9300 . ?
C28I C33J 1.535(17) . ?
C32A H32A 0.9300 . ?
C10A H10A 0.9300 . ?
C39A H39A 0.9300 . ?
C18A H18A 0.9300 . ?
C5I H5I 0.9300 . ?
C5I C4I 1.36(2) . ?
C9I C10I 1.63(2) . ?
C9I C4I 1.619(18) . ?
C9I C12I 1.62(2) . ?
C9I C11I 1.63(2) . ?
C9I C11J 1.63(2) . ?
C9I C12J 1.62(2) . ?
C9I C10J 1.62(2) . ?
C5A H5A 0.9300 . ?
C5A C4A 1.39(3) . ?
C4A H4A 0.9300 . ?
N4D C12D 1.43(4) . ?
N4D C10D 1.44(4) . ?
N4D C11D 1.32(4) . ?
C12D H12H 0.9600 . ?
C12D H12I 0.9600 . ?
C12D H12J 0.9600 . ?
C10D H10H 0.9300 . ?
C10D O4D 1.46(4) . ?
C11D H11H 0.9600 . ?
C11D H11I 0.9600 . ?
C11D H11J 0.9600 . ?
N1D C2D 1.49(3) . ?
N1D C1D 1.28(3) . ?
N1D C3D 1.38(3) . ?
C2D H2DA 0.9600 . ?
C2D H2DB 0.9600 . ?
C2D H2DC 0.9600 . ?
C1D H1D 0.9300 . ?
C3D H3DA 0.9600 . ?
C3D H3DB 0.9600 . ?
C3D H3DC 0.9600 . ?
C4D H4D 0.9300 . ?
C4D N2D 1.36(3) . ?
N2D C5D 1.45(3) . ?
N2D C6D 1.51(3) . ?
C5D H5DA 0.9600 . ?
C5D H5DB 0.9600 . ?
C5D H5DC 0.9600 . ?
C6D H6DA 0.9600 . ?
C6D H6DB 0.9600 . ?
C6D H6DC 0.9600 . ?
N3D C8D 1.43(4) . ?
N3D C9D 1.45(3) . ?
N3D C7D 1.41(2) . ?
C8D H8DA 0.9600 . ?
C8D H8DB 0.9600 . ?
C8D H8DC 0.9600 . ?
C9D H9DA 0.9600 . ?
C9D H9DB 0.9600 . ?
C9D H9DC 0.9600 . ?
C7D H7D 0.9300 . ?
C34J H34A 0.9600 . ?
C34J H34B 0.9600 . ?
C34J H34C 0.9600 . ?
C34J C33J 1.55(2) . ?
C35J H35B 0.9600 . ?
C35J H35C 0.9600 . ?
C35J H35D 0.9600 . ?
C35J C33J 1.55(2) . ?
C36J H36A 0.9600 . ?
C36J H36B 0.9600 . ?
C36J H36C 0.9600 . ?
C36J C33J 1.53(2) . ?
C10I H10B 0.9600 . ?
C10I H10C 0.9600 . ?
C10I H10D 0.9600 . ?
C12I H12B 0.9600 . ?
C12I H12C 0.9600 . ?
C12I H12D 0.9600 . ?
C11I H11B 0.9600 . ?
C11I H11C 0.9600 . ?
C11I H11D 0.9600 . ?
C24I H24B 0.9600 . ?
C24I H24C 0.9600 . ?
C24I H24D 0.9600 . ?
C23I H23A 0.9600 . ?
C23I H23B 0.9600 . ?
C23I H23C 0.9600 . ?
C22I H22A 0.9600 . ?
C22I H22B 0.9600 . ?
C22I H22C 0.9600 . ?
C34I H34D 0.9600 . ?
C34I H34E 0.9600 . ?
C34I H34F 0.9600 . ?
C34I C33J 1.528(18) . ?
C35I H35E 0.9600 . ?
C35I H35F 0.9600 . ?
C35I H35G 0.9600 . ?
C35I C33J 1.550(18) . ?
C36I H36D 0.9600 . ?
C36I H36E 0.9600 . ?
C36I H36F 0.9600 . ?
C36I C33J 1.558(19) . ?
C22J H22D 0.9600 . ?
C22J H22E 0.9600 . ?
C22J H22F 0.9600 . ?
C23J H23D 0.9600 . ?
C23J H23E 0.9600 . ?
C23J H23F 0.9600 . ?
C24J H24E 0.9600 . ?
C24J H24F 0.9600 . ?
C24J H24G 0.9600 . ?
C11J H11E 0.9600 . ?
C11J H11F 0.9600 . ?
C11J H11G 0.9600 . ?
C12J H12E 0.9600 . ?
C12J H12F 0.9600 . ?
C12J H12G 0.9600 . ?
C10J H10E 0.9600 . ?
C10J H10F 0.9600 . ?
C10J H10G 0.9600 . ?

loop_
_geom_torsion_atom_site_label_1
_geom_torsion_atom_site_label_2
_geom_torsion_atom_site_label_3
_geom_torsion_atom_site_label_4
_geom_torsion
_geom_torsion_site_symmetry_1
_geom_torsion_site_symmetry_2
_geom_torsion_site_symmetry_3
_geom_torsion_site_symmetry_4
_geom_torsion_publ_flag
Rh4 O10A C29A O9A 8(2) 2_566 . . . ?
Rh4 O10A C29A C30A -172.3(11) 2_566 . . . ?
Rh4 O4I C8I O3I -1(3) . . . . ?
Rh4 O4I C8I C6I 178.5(13) . . . . ?
Rh4 O6I C13I O5I 3(2) . . . . ?
Rh4 O6I C13I C14I -175.5(10) . . . . ?
Rh4 O6A C15A O5A -7(2) 2_566 . . . ?
Rh4 O6A C15A C16A 172.5(10) 2_566 . . . ?
Rh3 O9A C29A O10A -6(2) 2_566 . . . ?
Rh3 O9A C29A C30A 174.5(11) 2_566 . . . ?
Rh3 O5I C13I O6I -4(2) . . . . ?
Rh3 O5I C13I C14I 174.6(10) . . . . ?
Rh3 O3I C8I O4I 3(3) . . . . ?
Rh3 O3I C8I C6I -176.8(13) . . . . ?
Rh3 O2D C4D N2D -175(2) . . . . ?
Rh3 O5A C15A O6A 8(2) 2_566 . . . ?
Rh3 O5A C15A C16A -171.8(10) 2_566 . . . ?
Rh6 O8I C20I O7I -1(2) . . . . ?
Rh6 O8I C20I C18I -179.8(12) . . . . ?
Rh6 O10I C25I O9I 5(2) . . . . ?
Rh6 O10I C25I C26I -171.7(11) . . . . ?
Rh6 O7A C22A O8A -3(2) . . . . ?
Rh6 O7A C22A C23A 175.9(11) . . . . ?
Rh6 O3A C8A O4A 10.7(19) . . . . ?
Rh6 O3A C8A C9A -178.4(9) . . . . ?
Rh2 O2A C1A O1A 4(2) 2_566 . . . ?
Rh2 O2A C1A C2A -176.0(12) 2_566 . . . ?
Rh2 O2I C1I O1I 8(2) . . . . ?
Rh2 O2I C1I C2I -176.0(12) . . . . ?
Rh2 O11A C36A O12A -5(2) . . . . ?
Rh2 O11A C36A C37A 177.4(12) . . . . ?
Rh2 O12I C32I O11I 1(2) . . . . ?
Rh2 O12I C32I C30I 175.4(11) . . . . ?
Rh5 O8A C22A O7A 9(2) . . . . ?
Rh5 O8A C22A C23A -169.2(10) . . . . ?
Rh5 O4A C8A O3A -5(2) . . . . ?
Rh5 O4A C8A C9A -175.4(10) . . . . ?
Rh5 O9I C25I O10I 2(2) . . . . ?
Rh5 O9I C25I C26I 179.2(11) . . . . ?
Rh5 O7I C20I O8I 6(2) . . . . ?
Rh5 O7I C20I C18I -175.1(11) . . . . ?
Rh5 O3D C7D N3D 178.8(17) . . . . ?
Rh1 O12A C36A O11A 4(2) . . . . ?
Rh1 O12A C36A C37A -178.9(12) . . . . ?
Rh1 O1A C1A O2A -2(2) 2_566 . . . ?
Rh1 O1A C1A C2A 177.7(11) 2_566 . . . ?
Rh1 O1I C1I O2I -9(2) . . . . ?
Rh1 O1I C1I C2I 175.1(12) . . . . ?
Rh1 O11I C32I O12I -2(2) . . . . ?
Rh1 O11I C32I C30I -177.3(10) . . . . ?
Rh1 O1D C1D N1D 177(2) . . . . ?
O8A C22A C23A C28A -176.0(15) . . . . ?
O8A C22A C23A C24A 0(2) . . . . ?
O9A C29A C30A C31A -7(3) . . . . ?
O9A C29A C30A C35A -178.4(16) . . . . ?
O12A C36A C37A C42A -172.3(17) . . . . ?
O12A C36A C37A C38A 12(3) . . . . ?
O10A C29A C30A C31A 173.7(16) . . . . ?
O10A C29A C30A C35A 2(2) . . . . ?
O8I C20I C18I C17I 178.1(17) . . . . ?
O8I C20I C18I C19I -9(3) . . . . ?
O9I C25I C26I C27I 4(2) . . . . ?
O9I C25I C26I C31I -168.3(16) . . . . ?
O10I C25I C26I C27I -178.6(17) . . . . ?
O10I C25I C26I C31I 9(2) . . . . ?
O7A C22A C23A C28A 5(2) . . . . ?
O7A C22A C23A C24A -179.1(16) . . . . ?
O1A C1A C2A C7A 178.9(16) . . . . ?
O1A C1A C2A C3A -6(3) . . . . ?
O4I C8I C6I C7I -2(3) . . . . ?
O4I C8I C6I C5I 179.7(19) . . . . ?
O7I C20I C18I C17I -1(3) . . . . ?
O7I C20I C18I C19I 172.7(15) . . . . ?
O2A C1A C2A C7A -1(2) . . . . ?
O2A C1A C2A C3A 173.6(17) . . . . ?
O3I C8I C6I C7I 176.9(18) . . . . ?
O3I C8I C6I C5I -1(3) . . . . ?
O2D C4D N2D C5D 9(5) . . . . ?
O2D C4D N2D C6D -172(3) . . . . ?
O5A C15A C16A C21A -177.1(16) . . . . ?
O5A C15A C16A C17A 7(2) . . . . ?
O11A C36A C37A C42A 5(3) . . . . ?
O11A C36A C37A C38A -170.6(17) . . . . ?
O6A C15A C16A C21A 3(2) . . . . ?
O6A C15A C16A C17A -172.7(17) . . . . ?
N3A N4A C27A C28A 13(2) . . . . ?
N3A N4A C27A C26A -167.2(14) . . . . ?
N3A C20A C19A C18A -179.7(19) . . . . ?
N1A N2A C13A C14A -179.3(16) . . . . ?
N1A N2A C13A C12A -2(3) . . . . ?
N1A C6A C7A C2A 176.8(17) . . . . ?
N1A C6A C5A C4A -178(2) . . . . ?
C25I C26I C27I C28I -179.2(19) . . . . ?
C25I C26I C31I C30I 175.8(15) . . . . ?
N4A N3A C20A C21A 170.8(16) . . . . ?
N4A N3A C20A C19A -10(2) . . . . ?
N4A C27A C28A C23A 179.5(15) . . . . ?
N4A C27A C26A C25A 179.5(16) . . . . ?
N5A N6A C41A C42A -3(3) . . . . ?
N5A N6A C41A C40A 174.1(17) . . . . ?
N5A C34A C33A C32A -177.6(19) . . . . ?
C9A C14A C13A N2A 178.5(15) . . . . ?
C9A C14A C13A C12A 1(3) . . . . ?
C30I C29I C28I C27I -2(3) . . . . ?
C30I C29I C28I C33J 178.7(19) . . . . ?
C26I C27I C28I C29I 6(3) . . . . ?
C26I C27I C28I C33J -175(2) . . . . ?
C32I C30I C29I C28I 177.3(19) . . . . ?
C32I C30I C31I C26I -177.8(16) . . . . ?
N6A N5A C34A C35A 169.8(17) . . . . ?
N6A N5A C34A C33A -13(3) . . . . ?
N6A C41A C40A C39A -178.1(17) . . . . ?
C29A C30A C31A C32A -176.2(17) . . . . ?
C29A C30A C35A C34A 171.3(17) . . . . ?
C30A C31A C32A C33A 7(3) . . . . ?
C30A C35A C34A N5A -179.5(17) . . . . ?
C30A C35A C34A C33A 3(3) . . . . ?
C27A C28A C23A C22A 178.2(14) . . . . ?
C27A C28A C23A C24A 3(2) . . . . ?
C8I C6I C7I C2I -176.2(18) . . . . ?
C8I C6I C5I C4I -178(2) . . . . ?
N2A N1A C6A C7A -6(3) . . . . ?
N2A N1A C6A C5A 175.3(18) . . . . ?
N2A C13A C12A C11A 179.5(18) . . . . ?
C14I C19I C18I C20I -173.8(15) . . . . ?
C14I C19I C18I C17I 0(3) . . . . ?
C14I C15I C16I C17I 1(2) . . . . ?
C14I C15I C16I C21I -179.6(16) . . . . ?
C15A C16A C21A C20A -178.1(16) . . . . ?
C15A C16A C17A C18A 173.3(18) . . . . ?
C1A C2A C7A C6A 179.3(16) . . . . ?
C1A C2A C3A C4A -177.0(19) . . . . ?
C16A C21A C20A N3A -177.0(16) . . . . ?
C16A C21A C20A C19A 4(3) . . . . ?
C16A C17A C18A C19A 6(3) . . . . ?
C14A C9A C8A O4A 173.9(16) . . . . ?
C14A C9A C8A O3A 3(2) . . . . ?
C14A C9A C10A C11A -1(3) . . . . ?
C14A C13A C12A C11A -4(3) . . . . ?
C8A C9A C14A C13A 175.9(14) . . . . ?
C8A C9A C10A C11A -176.1(17) . . . . ?
C31A C30A C35A C34A -1(3) . . . . ?
C21A C16A C17A C18A -3(3) . . . . ?
C21A C20A C19A C18A 0(3) . . . . ?
C22A C23A C24A C25A -179.6(15) . . . . ?
C42A C41A C40A C39A -1(3) . . . . ?
C42A C37A C38A C39A 0(3) . . . . ?
C13I C14I C19I C18I -179.5(15) . . . . ?
C13I C14I C15I C16I 179.0(15) . . . . ?
C28A C27A C26A C25A -1(2) . . . . ?
C28A C23A C24A C25A -4(2) . . . . ?
C6A N1A N2A C13A -174.7(15) . . . . ?
C6A C5A C4A C3A -1(4) . . . . ?
C2A C3A C4A C5A 1(4) . . . . ?
C41A C42A C37A C36A -176.6(16) . . . . ?
C41A C42A C37A C38A -1(3) . . . . ?
C41A C40A C39A C38A 0(3) . . . . ?
C7A C6A C5A C4A 3(3) . . . . ?
C7A C2A C3A C4A -2(3) . . . . ?
C3I C2I C1I O1I 6(3) . . . . ?
C3I C2I C1I O2I -170.4(17) . . . . ?
C3I C2I C7I C6I -5(3) . . . . ?
C19I C14I C13I O5I -172.4(15) . . . . ?
C19I C14I C13I O6I 6(2) . . . . ?
C19I C14I C15I C16I 3(2) . . . . ?
C20A N3A N4A C27A 177.7(14) . . . . ?
C20A C19A C18A C17A -4(3) . . . . ?
C27I C26I C31I C30I 3(3) . . . . ?
C27I C28I C33J C34J 169(3) . . . . ?
C27I C28I C33J C35J 54(3) . . . . ?
C27I C28I C33J C36J -63(4) . . . . ?
C27I C28I C33J C34I 108(3) . . . . ?
C27I C28I C33J C35I -17(3) . . . . ?
C27I C28I C33J C36I -133(3) . . . . ?
C17A C16A C21A C20A -2(3) . . . . ?
C35A C30A C31A C32A -5(3) . . . . ?
C35A C34A C33A C32A -1(3) . . . . ?
C34A N5A N6A C41A -179.2(14) . . . . ?
C34A C33A C32A C31A -4(3) . . . . ?
C15I C14I C13I O5I 12(2) . . . . ?
C15I C14I C13I O6I -169.8(15) . . . . ?
C15I C14I C19I C18I -3(2) . . . . ?
C26A C27A C28A C23A 0(2) . . . . ?
C26A C25A C24A C23A 3(3) . . . . ?
C36A C37A C38A C39A 176(2) . . . . ?
C2I C3I C4I C5I 3(3) . . . . ?
C2I C3I C4I C9I 169.7(19) . . . . ?
C3A C2A C7A C6A 4(3) . . . . ?
C1I C2I C7I C6I 172.5(18) . . . . ?
C37A C42A C41A N6A 178.2(17) . . . . ?
C37A C42A C41A C40A 1(3) . . . . ?
C37A C38A C39A C40A 1(3) . . . . ?
C29I C30I C32I O11I -5(2) . . . . ?
C29I C30I C32I O12I 179.1(16) . . . . ?
C29I C30I C31I C26I 1(3) . . . . ?
C29I C28I C33J C34J -12(4) . . . . ?
C29I C28I C33J C35J -127(3) . . . . ?
C29I C28I C33J C36J 116(3) . . . . ?
C29I C28I C33J C34I -73(3) . . . . ?
C29I C28I C33J C35I 162(2) . . . . ?
C29I C28I C33J C36I 46(3) . . . . ?
C18I C17I C16I C15I -5(3) . . . . ?
C18I C17I C16I C21I 175.7(18) . . . . ?
C12A C11A C10A C9A -1(3) . . . . ?
C31I C30I C32I O11I 172.9(16) . . . . ?
C31I C30I C32I O12I -3(2) . . . . ?
C31I C30I C29I C28I -1(3) . . . . ?
C31I C26I C27I C28I -7(3) . . . . ?
C24A C25A C26A C27A -1(3) . . . . ?
C6I C5I C4I C3I -6(3) . . . . ?
C6I C5I C4I C9I -173(2) . . . . ?
C7I C2I C1I O1I -170.6(17) . . . . ?
C7I C2I C1I O2I 13(3) . . . . ?
C7I C6I C5I C4I 4(4) . . . . ?
C10A C9A C14A C13A 1(3) . . . . ?
C10A C9A C8A O4A -11(2) . . . . ?
C10A C9A C8A O3A 178.0(15) . . . . ?
C10A C11A C12A C13A 3(3) . . . . ?
C5I C6I C7I C2I 2(3) . . . . ?
C5A C6A C7A C2A -5(3) . . . . ?
C12D N4D C10D O4D -3(5) . . . . ?
C11D N4D C10D O4D 174(3) . . . . ?
C2D N1D C1D O1D -171(2) . . . . ?
C3D N1D C1D O1D 9(4) . . . . ?
C8D N3D C7D O3D 5(3) . . . . ?
C9D N3D C7D O3D -177(2) . . . . ?
C10I C9I C4I C3I 45(3) . . . . ?
C10I C9I C4I C5I -149(3) . . . . ?
C4I C3I C2I C1I -174.8(18) . . . . ?
C4I C3I C2I C7I 2(3) . . . . ?
C12I C9I C4I C3I 157(3) . . . . ?
C12I C9I C4I C5I -37(4) . . . . ?
C11I C9I C4I C3I -85(5) . . . . ?
C11I C9I C4I C5I 81(5) . . . . ?
C16I C17I C18I C20I 177.6(17) . . . . ?
C16I C17I C18I C19I 5(3) . . . . ?
C24I C21I C16I C17I -46(3) . . . . ?
C24I C21I C16I C15I 134(2) . . . . ?
C23I C21I C16I C17I 76(3) . . . . ?
C23I C21I C16I C15I -104(2) . . . . ?
C22I C21I C16I C17I -162(3) . . . . ?
C22I C21I C16I C15I 19(3) . . . . ?
C22J C21I C16I C17I -177(7) . . . . ?
C22J C21I C16I C15I 4(7) . . . . ?
C23J C21I C16I C17I 13(5) . . . . ?
C23J C21I C16I C15I -166(5) . . . . ?
C24J C21I C16I C17I -80(3) . . . . ?
C24J C21I C16I C15I 101(3) . . . . ?
C11J C9I C4I C3I -116(3) . . . . ?
C11J C9I C4I C5I 50(3) . . . . ?
C12J C9I C4I C3I 128(3) . . . . ?
C12J C9I C4I C5I -66(3) . . . . ?
C10J C9I C4I C3I 10(4) . . . . ?
C10J C9I C4I C5I 176(3) . . . . ?

loop_
_smtbx_masks_void_nr
_smtbx_masks_void_average_x
_smtbx_masks_void_average_y
_smtbx_masks_void_average_z
_smtbx_masks_void_volume
_smtbx_masks_void_count_electrons
_smtbx_masks_void_content
1 -0.856 -0.375 -0.891 2885.1 548.4 '2 ?'
